data_7048878
loop_
_publ_author_name
'Healy, Colm'
'Steuber, Friedrich W.'
'Wix, Paul'
'Macreadie, Lauren K.'
'Kathalikkattil, Amal Cherian'
'Schmitt, Wolfgang'

_publ_section_title
;
 Assembly, disassembly and reassembly: a &quot;top-down&quot; synthetic
 strategy towards hybrid, mixed-metal {Mo<sub>10</sub>Co<sub>6</sub>} POM
 clusters.
;
_journal_issue 9
_journal_name_full 'Dalton transactions (Cambridge, England : 2003)'
_journal_page_first 3018
_journal_page_last 3027
_journal_paper_doi 10.1039/c9dt00075e
_journal_volume 48
_journal_year 2019
_chemical_formula_moiety 'C48 H68 Co3 Mo5 N2 O29 P3, C43 H63 Co3 Mo5 N O29 P3, 2(C16 H36 N), 5(C2 N)'
_chemical_formula_sum 'C133 H203 Co6 Mo10 N10 O58 P6'
_chemical_formula_weight 4368.84
_space_group_crystal_system triclinic
_space_group_IT_number 2
_space_group_name_Hall '-P 1'
_space_group_name_H-M_alt 'P -1'
_symmetry_space_group_name_Hall '-P 1'
_symmetry_space_group_name_H-M 'P -1'
_atom_sites_solution_hydrogens mixed
_atom_sites_solution_primary direct
_audit_creation_date 2017-10-09
_audit_creation_method
;
Olex2 1.2
(compiled 2017.08.10 svn.r3458 for OlexSys, GUI svn.r5381)
;
_audit_update_record
;
2018-11-02 deposited with the CCDC.
2019-02-05 downloaded from the CCDC.
;
_cell_angle_alpha 75.8350(10)
_cell_angle_beta 80.8820(10)
_cell_angle_gamma 72.5210(10)
_cell_formula_units_Z 2
_cell_length_a 17.7506(7)
_cell_length_b 18.8983(8)
_cell_length_c 27.1892(12)
_cell_measurement_reflns_used 9833
_cell_measurement_temperature 100(2)
_cell_measurement_theta_max 24.45
_cell_measurement_theta_min 2.31
_cell_volume 8399.5(6)
_computing_molecular_graphics 'Olex2 (Dolomanov et al., 2009)'
_computing_publication_material 'Olex2 (Dolomanov et al., 2009)'
_computing_structure_refinement 'XL (Sheldrick, 2008)'
_computing_structure_solution 'XS (Sheldrick, 2008)'
_diffrn_ambient_temperature 100.0
_diffrn_measured_fraction_theta_full 1.000
_diffrn_measured_fraction_theta_max 0.994
_diffrn_measurement_device_type 'Bruker APEX-II CCD'
_diffrn_measurement_method '\f and \w scans'
_diffrn_radiation_type MoK\a
_diffrn_radiation_wavelength 0.71073
_diffrn_reflns_av_R_equivalents 0.0895
_diffrn_reflns_av_unetI/netI 0.0692
_diffrn_reflns_Laue_measured_fraction_full 1.000
_diffrn_reflns_Laue_measured_fraction_max 0.994
_diffrn_reflns_limit_h_max 22
_diffrn_reflns_limit_h_min -22
_diffrn_reflns_limit_k_max 23
_diffrn_reflns_limit_k_min -23
_diffrn_reflns_limit_l_max 34
_diffrn_reflns_limit_l_min -34
_diffrn_reflns_number 202902
_diffrn_reflns_point_group_measured_fraction_full 1.000
_diffrn_reflns_point_group_measured_fraction_max 0.994
_diffrn_reflns_theta_full 25.242
_diffrn_reflns_theta_max 26.497
_diffrn_reflns_theta_min 1.374
_diffrn_standards_number 0
_exptl_absorpt_coefficient_mu 1.435
_exptl_absorpt_correction_T_max 0.7454
_exptl_absorpt_correction_T_min 0.6806
_exptl_absorpt_correction_type multi-scan
_exptl_absorpt_process_details
'SADABS-2016/2 (Bruker,2016/2) was used for absorption correction. wR2(int) was 0.0604 before and 0.0548 after correction. The Ratio of minimum to maximum transmission is 0.9131. The \l/2 correction factor is Not present.'
_exptl_crystal_colour violet
_exptl_crystal_colour_primary violet
_exptl_crystal_density_diffrn 1.727
_exptl_crystal_description block
_exptl_crystal_F_000 4414
_exptl_crystal_size_max 0.14
_exptl_crystal_size_mid 0.1
_exptl_crystal_size_min 0.07
_refine_diff_density_max 1.937
_refine_diff_density_min -1.831
_refine_diff_density_rms 0.136
_refine_ls_extinction_method none
_refine_ls_goodness_of_fit_ref 1.009
_refine_ls_hydrogen_treatment constr
_refine_ls_matrix_type full
_refine_ls_number_parameters 1956
_refine_ls_number_reflns 34616
_refine_ls_number_restraints 1
_refine_ls_restrained_S_all 1.009
_refine_ls_R_factor_all 0.0883
_refine_ls_R_factor_gt 0.0439
_refine_ls_shift/su_max 0.001
_refine_ls_shift/su_mean 0.000
_refine_ls_structure_factor_coef Fsqd
_refine_ls_weighting_details 'w=1/[\s^2^(Fo^2^)+(0.0480P)^2^+23.6040P] where P=(Fo^2^+2Fc^2^)/3'
_refine_ls_weighting_scheme calc
_refine_ls_wR_factor_gt 0.0957
_refine_ls_wR_factor_ref 0.1160
_reflns_Friedel_coverage 0.000
_reflns_number_gt 23350
_reflns_number_total 34616
_reflns_threshold_expression 'I > 2\s(I)'
_cod_data_source_file c9dt00075e2.cif
_cod_data_source_block fs025
_cod_depositor_comments 'Adding full bibliography for 7048870--7048879.cif.'
_cod_database_code 7048878
_shelx_shelxl_version_number 2014/7
_shelx_space_group_comment
;
The symmetry employed for this shelxl refinement is uniquely defined
by the following loop, which should always be used as a source of
symmetry information in preference to the above space-group names.
They are only intended as comments.
;
_shelx_estimated_absorpt_t_max 0.906
_shelx_estimated_absorpt_t_min 0.824
_olex2_refinement_description
;
1. Others
 Fixed Uiso: H01G(0.034) H01H(0.034) H01A(0.032) H01B(0.032) H01I(0.033)
 H01J(0.033) H01C(0.034) H01D(0.034) H01E(0.038) H01F(0.038) H01K(0.034)
 H01L(0.034) H02H(0.036) H02I(0.035) H02G(0.041) H02J(0.041) H02K(0.033)
 H02L(0.033) H02M(0.038) H02N(0.038) H02O(0.035) H02P(0.035) H02S(0.039)
 H02T(0.05) H02A(0.042) H02B(0.042) H02C(0.038) H02D(0.038) H02E(0.042)
 H02F(0.042) H02Q(0.039) H02R(0.039) H02U(0.045) H02V(0.045) H02W(0.041)
 H02X(0.041) H8AA(0.065) H(0.065) HA(0.065) H9AA(0.039) HB(0.039) H03A(0.037)
 H03B(0.037) H033(0.047) H03V(0.048) H03W(0.048) H035(0.056) H036(0.049)
 H0BA(0.038) HC(0.038) H03C(0.041) H03D(0.041) H039(0.04) H1BA(0.039) HD(0.039)
 H03X(0.046) H03Y(0.046) H2BA(0.036) HE(0.036) H03E(0.041) H03F(0.041)
 H03Z(0.038) HF(0.038) H03(0.049) HG(0.049) H03G(0.057) H03H(0.048) H03I(0.048)
 H3BA(0.043) HH(0.043) H03J(0.047) H0AA(0.049) HI(0.049) H1AA(0.047)
 H03K(0.052) H03L(0.052) H03M(0.047) H03N(0.047) H2AA(0.046) HJ(0.046)
 H3AA(0.06) H03O(0.045) H03P(0.045) H03R(0.049) H4AA(0.054) H03Q(0.055)
 H03S(0.055) H0CA(0.076) HK(0.076) HL(0.076) H5AA(0.04) H1CA(0.054) HM(0.054)
 H6AA(0.054) H03T(0.047) H03U(0.047) H7AA(0.055) H4BA(0.049) HN(0.049)
 H04K(0.044) H04L(0.044) H042(0.056) H043(0.052) H2CA(0.046) HO(0.046)
 H3CA(0.042) HP(0.042) H4CA(0.043) HQ(0.043) H04A(0.062) H04B(0.062) H5BA(0.05)
 HR(0.05) H5CA(0.052) HS(0.052) H04M(0.06) H04P(0.054) H04Q(0.054) H04R(0.068)
 H6CA(0.058) HT(0.058) H7CA(0.067) HU(0.067) HV(0.067) H04S(0.054) H6BA(0.055)
 HW(0.055) H7BA(0.052) HX(0.052) H8BA(0.084) HY(0.084) HZ(0.084) H04C(0.063)
 H04D(0.063) H04N(0.055) H04O(0.056) H04T(0.066) H04U(0.051) H04V(0.051)
 H8CA(0.057) H3DA(0.057) H04E(0.059) H04F(0.059) H04G(0.063) H04H(0.063)
 H04I(0.059) H04J(0.059) H9BA(0.07) H4DA(0.07) H04W(0.065) H04X(0.065)
 H04Y(0.07) H04Z(0.063) H5DA(0.063) H04(0.071) H6DA(0.071) H050(0.066)
 H05A(0.061) H05B(0.061) H05X(0.061) H05Y(0.061) H053(0.065) H054(0.06)
 H05H(0.062) H05K(0.062) H056(0.088) H05C(0.073) H05D(0.073) H9CA(0.077)
 H7DA(0.077) H05L(0.059) H05N(0.059) H05P(0.069) H05Q(0.063) H05R(0.063)
 H05E(0.07) H05Z(0.088) H8DA(0.088) H9DA(0.088) H05F(0.065) H05G(0.063)
 H05S(0.059) H05I(0.086) H05J(0.086) H05(0.143) H0EA(0.143) H1EA(0.143)
 H05T(0.068) H05M(0.072) H05O(0.069) H05U(0.071) H05V(0.087) H05W(0.079)
 H0DA(0.102) H2EA(0.102) H1DA(0.135) H3EA(0.135) H2DA(0.137) H4EA(0.137)
 H5EA(0.137) H06A(0.169) H06B(0.169) H06C(0.169)
 Fixed X: H01G(0.5042) H01H(0.5278) H01A(0.2429) H01B(0.2585) H01I(0.7578)
 H01J(0.7013) H01C(0.0139) H01D(-0.048) H01E(0.0292) H01F(0.0945) H01K(0.3416)
 H01L(0.3912) H02H(0.1657) H02I(0.317) H02G(0.726) H02J(0.7467) H02K(0.2697)
 H02L(0.1854) H02M(0.3525) H02N(0.3213) H02O(0.136) H02P(0.1886) H02S(0.1178)
 H02T(0.3885) H02A(0.2251) H02B(0.2797) H02C(0.2103) H02D(0.1384) H02E(0.3521)
 H02F(0.3566) H02Q(0.002) H02R(0.0233) H02U(0.1672) H02V(0.0919) H02W(0.17)
 H02X(0.2449) H8AA(-0.0658) H(0.0098) HA(-0.0268) H9AA(-0.0357) HB(-0.0092)
 H03A(0.1075) H03B(0.1605) H033(0.1843) H03V(0.5756) H03W(0.6533) H035(0.2581)
 H036(0.3217) H0BA(-0.1749) HC(-0.2034) H03C(0.2882) H03D(0.3179) H039(0.197)
 H1BA(-0.0473) HD(-0.0123) H03X(0.2877) H03Y(0.2146) H2BA(-0.164) HE(-0.1305)
 H03E(0.276) H03F(0.2968) H03Z(0.5461) HF(0.605) H03(0.5739) HG(0.6274)
 H03G(0.4634) H03H(0.4005) H03I(0.4277) H3BA(-0.1087) HH(-0.1434) H03J(0.2507)
 H0AA(0.2044) HI(0.1631) H1AA(0.3003) H03K(0.3) H03L(0.3362) H03M(0.2541)
 H03N(0.1648) H2AA(0.5636) HJ(0.469) H3AA(0.2241) H03O(0.3265) H03P(0.3786)
 H03R(0.3859) H4AA(0.6071) H03Q(0.5245) H03S(0.5633) H0CA(0.0442) HK(0.0784)
 HL(0.0101) H5AA(0.0835) H1CA(0.1689) HM(0.1007) H6AA(0.5079) H03T(0.2171)
 H03U(0.265) H7AA(0.8276) H4BA(-0.128) HN(-0.1734) H04K(0.0813) H04L(0.071)
 H042(0.3976) H043(0.3465) H2CA(0.2813) HO(0.2361) H3CA(0.1193) HP(0.1646)
 H4CA(0.0595) HQ(0.1213) H04A(0.4776) H04B(0.3859) H5BA(-0.2653) HR(-0.2243)
 H5CA(-0.0015) HS(0.0652) H04M(0.3391) H04P(0.5632) H04Q(0.6212) H04R(0.1247)
 H6CA(0.2351) HT(0.3126) H7CA(-0.0476) HU(-0.0494) HV(0.0202) H04S(0.6283)
 H6BA(-0.0434) HW(-0.0965) H7BA(-0.1352) HX(-0.0972) H8BA(-0.1626) HY(-0.2572)
 HZ(-0.2074) H04C(0.3846) H04D(0.2897) H04N(0.4737) H04O(0.5351) H04T(0.6772)
 H04U(0.6804) H04V(0.6983) H8CA(0.3752) H3DA(0.3355) H04E(0.4294) H04F(0.4681)
 H04G(0.523) H04H(0.459) H04I(0.3673) H04J(0.3528) H9BA(0.0636) H4DA(0.0746)
 H04W(0.483) H04X(0.4792) H04Y(0.3648) H04Z(0.6747) H5DA(0.5891) H04(0.7881)
 H6DA(0.7982) H050(0.1581) H05A(-0.0049) H05B(0.0697) H05X(-0.0765) H05Y(-
 0.0594) H053(0.2052) H054(0.3351) H05H(0.7411) H05K(0.7685) H056(0.2302)
 H05C(0.415) H05D(0.4617) H9CA(0.409) H7DA(0.3717) H05L(0.3851) H05N(0.4264)
 H05P(0.1454) H05Q(0.415) H05R(0.3832) H05E(0.0126) H05Z(-0.1569) H8DA(-0.136)
 H9DA(-0.2076) H05F(0.002) H05G(0.1456) H05S(0.5276) H05I(0.0937) H05J(0.2881)
 H05(-0.0033) H0EA(-0.019) H1EA(0.0682) H05T(0.4487) H05M(0.057) H05O(0.2041)
 H05U(0.6594) H05V(0.5774) H05W(0.4751) H0DA(0.354) H2EA(0.2675) H1DA(0.3587)
 H3EA(0.3582) H2DA(0.4702) H4EA(0.5097) H5EA(0.51) H06A(0.2199) H06B(0.2657)
 H06C(0.2171)
 Fixed Y: H01G(-0.2265) H01H(-0.1946) H01A(0.5144) H01B(0.4429) H01I(-0.0055)
 H01J(0.0568) H01C(0.4626) H01D(0.4571) H01E(0.2774) H01F(0.2925) H01K(0.1381)
 H01L(0.0617) H02H(0.5628) H02I(0.38) H02G(0.1764) H02J(0.1837) H02K(0.4478)
 H02L(0.4295) H02M(0.4223) H02N(0.3856) H02O(0.3723) H02P(0.3558) H02S(0.3796)
 H02T(0.3356) H02A(0.1747) H02B(0.224) H02C(0.7357) H02D(0.7615) H02E(0.2766)
 H02F(0.2868) H02Q(0.8614) H02R(0.8998) H02U(0.5307) H02V(0.4986) H02W(0.3747)
 H02X(0.4071) H8AA(1.1418) H(1.0768) HA(1.1492) H9AA(1.0582) HB(0.9841)
 H03A(0.6673) H03B(0.5808) H033(0.3341) H03V(0.3405) H03W(0.2856) H035(0.0206)
 H036(0.3113) H0BA(0.8955) HC(0.9759) H03C(0.7) H03D(0.7065) H039(0.6475)
 H1BA(0.9772) HD(1.0136) H03X(0.5551) H03Y(0.6066) H2BA(1.0341) HE(0.9564)
 H03E(0.5382) H03F(0.5979) H03Z(0.3262) HF(0.2609) H03(0.016) HG(-0.0702)
 H03G(0.5454) H03H(0.5912) H03I(0.5109) H3BA(1.0385) HH(1.11) H03J(0.8001)
 H0AA(0.4641) HI(0.5501) H1AA(0.518) H03K(0.5481) H03L(0.614) H03M(0.7495)
 H03N(0.7708) H2AA(-0.1755) HJ(-0.1563) H3AA(-0.2123) H03O(0.5745) H03P(0.4999)
 H03R(0.5774) H4AA(-0.0335) H03Q(0.4901) H03S(0.5555) H0CA(0.5763) HK(0.6175)
 HL(0.5772) H5AA(0.4707) H1CA(0.4992) HM(0.4575) H6AA(-0.2054) H03T(0.159)
 H03U(0.1995) H7AA(0.2397) H4BA(1.1106) HN(1.0705) H04K(0.5769) H04L(0.508)
 H042(0.7533) H043(0.0919) H2CA(0.4324) HO(0.4979) H3CA(0.459) HP(0.3886)
 H4CA(0.3867) HQ(0.3091) H04A(0.6697) H04B(0.6754) H5BA(0.9077) HR(0.8259)
 H5CA(0.4011) HS(0.3306) H04M(-0.2006) H04P(-0.1356) H04Q(-0.1612) H04R(-
 0.1041) H6CA(0.2787) HT(0.3038) H7CA(0.3189) HU(0.2926) HV(0.248) H04S(0.3814)
 H6BA(1.1276) HW(1.0944) H7BA(0.9259) HX(0.8463) H8BA(0.7869) HY(0.8113)
 HZ(0.8679) H04C(0.0172) H04D(0.0479) H04N(0.1934) H04O(0.5687) H04T(0.4066)
 H04U(0.129) H04V(0.1946) H8CA(0.3837) H3DA(0.4622) H04E(0.1729) H04F(0.0927)
 H04G(0.6824) H04H(0.6972) H04I(0.7078) H04J(0.7013) H9BA(0.7403) H4DA(0.7755)
 H04W(0.0563) H04X(-0.0025) H04Y(0.0128) H04Z(0.4469) H5DA(0.4378) H04(0.2961)
 H6DA(0.3593) H050(-0.072) H05A(0.1153) H05B(0.1344) H05X(0.8) H05Y(0.8409)
 H053(0.0737) H054(0.0669) H05H(0.273) H05K(0.3456) H056(-0.1348) H05C(0.1528)
 H05D(0.081) H9CA(0.453) H7DA(0.5306) H05L(-0.0196) H05N(0.0463) H05P(0.0168)
 H05Q(-0.1108) H05R(-0.1181) H05E(0.0049) H05Z(1.2295) H8DA(1.2292)
 H9DA(1.1972) H05F(0.1334) H05G(0.0755) H05S(0.1691) H05I(-0.1103) H05J(-
 0.0425) H05(0.704) H0EA(0.6712) H1EA(0.6477) H05T(0.2614) H05M(0.0193) H05O(-
 0.0429) H05U(0.3114) H05V(0.4059) H05W(0.3788) H0DA(0.301) H2EA(0.3074)
 H1DA(0.1834) H3EA(0.1758) H2DA(0.4874) H4EA(0.4144) H5EA(0.497) H06A(0.1908)
 H06B(0.1146) H06C(0.1868)
 Fixed Z: H01G(0.5921) H01H(0.6274) H01A(0.9799) H01B(0.9643) H01I(0.5321)
 H01J(0.5038) H01C(0.8396) H01D(0.8804) H01E(1.0806) H01F(1.0456) H01K(0.6328)
 H01L(0.6378) H02H(0.418) H02I(1.072) H02G(0.5434) H02J(0.4831) H02K(0.437)
 H02L(0.4508) H02M(0.3549) H02N(0.3175) H02O(0.3915) H02P(0.3398) H02S(1.1579)
 H02T(1.1426) H02A(0.931) H02B(0.8946) H02C(1.0232) H02D(1.0646) H02E(0.9934)
 H02F(0.9328) H02Q(0.7062) H02R(0.6486) H02U(0.6) H02V(0.6226) H02W(0.6121)
 H02X(0.5913) H8AA(0.471) H(0.4927) HA(0.5181) H9AA(0.6026) HB(0.5784)
 H03A(1.1422) H03B(1.1518) H033(1.2307) H03V(0.4465) H03W(0.4229) H035(0.6138)
 H036(1.2235) H0BA(0.6928) HC(0.7089) H03C(0.7746) H03D(0.8256) H039(1.2039)
 H1BA(0.7356) HD(0.6807) H03X(0.3646) H03Y(0.3325) H2BA(0.6291) HE(0.6096)
 H03E(1.0884) H03F(1.0389) H03Z(0.5424) HF(0.5793) H03(0.7275) HG(0.7329)
 H03G(0.7125) H03H(0.8812) H03I(0.8645) H3BA(0.5216) HH(0.5481) H03J(1.0755)
 H0AA(0.2675) HI(0.2732) H1AA(0.2844) H03K(1.1759) H03L(1.1809) H03M(1.1652)
 H03N(1.1504) H2AA(0.7393) HJ(0.7401) H3AA(0.6966) H03O(0.7486) H03P(0.7833)
 H03R(1.101) H4AA(0.8136) H03Q(0.7914) H03S(0.7587) H0CA(0.4935) HK(0.5262)
 HL(0.5516) H5AA(0.3214) H1CA(0.5211) HM(0.5434) H6AA(0.8258) H03T(1.0267)
 H03U(1.0511) H7AA(0.5138) H4BA(0.6687) HN(0.7182) H04K(0.3544) H04L(0.4005)
 H042(0.7528) H043(0.9031) H2CA(0.711) HO(0.6677) H3CA(0.7011) HP(0.7417)
 H4CA(0.6731) HQ(0.6967) H04A(0.701) H04B(0.6994) H5BA(0.786) HR(0.7727)
 H5CA(0.7532) HS(0.78) H04M(0.6463) H04P(0.8635) H04Q(0.8156) H04R(0.7079)
 H6CA(0.6782) HT(0.6515) H7CA(0.7203) HU(0.781) HV(0.7456) H04S(0.5741)
 H6BA(0.7232) HW(0.7714) H7BA(0.7819) HX(0.7647) H8BA(0.8497) HY(0.8602)
 HZ(0.8631) H04C(0.9841) H04D(0.9865) H04N(0.9639) H04O(0.8442) H04T(0.4181)
 H04U(0.7269) H04V(0.6812) H8CA(0.6417) H3DA(0.6048) H04E(0.8925) H04F(0.928)
 H04G(0.7821) H04H(0.8298) H04I(1.1028) H04J(1.0476) H9BA(0.6811) H4DA(0.6214)
 H04W(0.8021) H04X(0.8555) H04Y(0.8126) H04Z(0.495) H5DA(0.4909) H04(0.4307)
 H6DA(0.4573) H050(1.1275) H05A(0.8776) H05B(0.8411) H05X(0.6792) H05Y(0.6212)
 H053(0.8743) H054(1.0594) H05H(0.5863) H05K(0.5535) H056(0.9681) H05C(1.0469)
 H05D(1.0223) H9CA(0.6938) H7DA(0.6554) H05L(0.7303) H05N(0.7272) H05P(0.6703)
 H05Q(0.8615) H05R(0.8115) H05E(0.9409) H05Z(0.698) H8DA(0.7532) H9DA(0.7479)
 H05F(1.1115) H05G(0.9934) H05S(0.7666) H05I(0.9842) H05J(0.9151) H05(0.6042)
 H0EA(0.6638) H1EA(0.6356) H05T(0.8108) H05M(1.1634) H05O(1.0432) H05U(0.6953)
 H05V(0.7348) H05W(0.7961) H0DA(0.726) H2EA(0.7555) H1DA(0.7755) H3EA(0.7181)
 H2DA(0.5888) H4EA(0.63) H5EA(0.6347) H06A(0.7914) H06B(0.7716) H06C(0.7336)
;
_olex2_submission_special_instructions 'No special instructions were received'

loop_
_space_group_symop_operation_xyz
'x, y, z'
'-x, -y, -z'

loop_
_atom_site_label
_atom_site_type_symbol
_atom_site_fract_x
_atom_site_fract_y
_atom_site_fract_z
_atom_site_U_iso_or_equiv
_atom_site_adp_type
_atom_site_occupancy
_atom_site_site_symmetry_order
_atom_site_calc_flag
_atom_site_refinement_flags_posn
_atom_site_refinement_flags_adp
Mo01 Mo -0.05805(3) 0.44311(2) 1.08306(2) 0.01527(10) Uani 1 1 d . .
Mo02 Mo 0.37744(3) 0.10026(2) 0.49539(2) 0.01559(10) Uani 1 1 d . .
Mo03 Mo 0.22342(3) 0.40873(3) 0.85107(2) 0.01825(10) Uani 1 1 d . .
Mo04 Mo 0.29497(3) 0.15997(3) 0.36154(2) 0.01886(10) Uani 1 1 d . .
Mo05 Mo 0.08324(3) 0.72147(3) 0.82153(2) 0.01982(11) Uani 1 1 d . .
Mo06 Mo 0.11408(3) 0.56363(3) 0.78170(2) 0.01993(11) Uani 1 1 d . .
Mo07 Mo 0.22681(3) 0.24491(3) 0.54848(2) 0.01993(11) Uani 1 1 d . .
Mo08 Mo 0.39512(3) 0.29399(3) 0.51657(2) 0.01967(11) Uani 1 1 d . .
Mo09 Mo 0.17234(3) 0.17552(3) 0.46527(2) 0.01977(11) Uani 1 1 d . .
Mo0A Mo 0.16812(3) 0.70334(3) 0.92585(2) 0.01957(11) Uani 1 1 d . .
Co0B Co 0.14983(4) 0.43992(4) 1.04141(3) 0.01675(15) Uani 1 1 d . .
Co0C Co 0.41859(4) -0.08795(4) 0.58162(3) 0.01743(15) Uani 1 1 d . .
Co0D Co 0.65263(4) 0.03756(4) 0.59724(3) 0.02055(16) Uani 1 1 d . .
Co0E Co 0.48703(4) 0.14366(4) 0.61230(3) 0.02166(17) Uani 1 1 d . .
Co0F Co 0.05600(4) 0.33799(4) 0.89536(3) 0.02226(17) Uani 1 1 d . .
Co0G Co 0.02229(5) 0.23744(5) 1.00287(3) 0.0313(2) Uani 1 1 d . .
P00H P 0.19058(8) 0.31436(8) 0.96893(5) 0.0186(3) Uani 1 1 d . .
P00I P 0.52169(8) -0.04897(8) 0.65633(5) 0.0176(3) Uani 1 1 d . .
P00J P 0.25825(8) 0.57464(8) 0.85285(5) 0.0188(3) Uani 1 1 d . .
P00K P 0.58064(8) 0.18799(7) 0.50183(5) 0.0185(3) Uani 1 1 d . .
P00L P 0.29615(9) 0.29807(8) 0.41916(5) 0.0198(3) Uani 1 1 d . .
P00M P 0.12897(9) 0.61756(8) 1.04518(5) 0.0212(3) Uani 1 1 d . .
O00N O 0.4725(2) 0.08319(19) 0.46620(13) 0.0175(8) Uani 1 1 d . .
O00O O 0.4439(2) -0.04299(19) 0.63726(13) 0.0196(8) Uani 1 1 d . .
O00P O 0.2077(2) 0.4772(2) 0.78877(13) 0.0203(8) Uani 1 1 d . .
O00Q O 0.0442(2) 0.42486(19) 1.08261(13) 0.0186(8) Uani 1 1 d . .
O00R O -0.0828(2) 0.35400(19) 1.09546(13) 0.0191(8) Uani 1 1 d . .
O00S O 0.3584(2) 0.18150(19) 0.52369(13) 0.0190(8) Uani 1 1 d . .
O00T O -0.0868(2) 0.49630(19) 1.02462(13) 0.0183(8) Uani 1 1 d . .
O00U O 0.1701(2) 0.6217(2) 0.99030(14) 0.0219(8) Uani 1 1 d . .
O00V O 0.1748(2) 0.33792(19) 1.01993(13) 0.0182(8) Uani 1 1 d . .
O00W O 0.0421(2) 0.6450(2) 0.80987(14) 0.0208(8) Uani 1 1 d . .
O00X O 0.2884(2) 0.0681(2) 0.36558(13) 0.0212(8) Uani 1 1 d . .
O00Y O -0.1093(2) 0.49625(19) 1.13112(13) 0.0178(8) Uani 1 1 d . .
O00Z O 0.2444(2) 0.6074(2) 0.90066(14) 0.0213(8) Uani 1 1 d . .
O010 O 0.4871(2) -0.1986(2) 0.61516(14) 0.0227(8) Uani 1 1 d . .
H01G H 0.5042 -0.2265 0.5921 0.034 Uiso 1 1 d GR .
H01H H 0.5278 -0.1946 0.6274 0.034 Uiso 1 1 d GR .
O011 O 0.5494(2) 0.02238(19) 0.63153(13) 0.0192(8) Uani 1 1 d . .
O012 O 0.2099(2) 0.1596(2) 0.53047(13) 0.0206(8) Uani 1 1 d . .
O013 O 0.2159(2) 0.3780(2) 0.92786(13) 0.0200(8) Uani 1 1 d . .
O014 O 0.1292(2) 0.5366(2) 1.06868(14) 0.0217(8) Uani 1 1 d . .
O015 O 0.3273(2) 0.24692(19) 0.38020(14) 0.0209(8) Uani 1 1 d . .
O016 O 0.2504(2) 0.4643(2) 0.99141(14) 0.0215(8) Uani 1 1 d . .
H01A H 0.2429 0.5144 0.9799 0.032 Uiso 1 1 d GR .
H01B H 0.2585 0.4429 0.9643 0.032 Uiso 1 1 d GR .
O017 O 0.7207(2) 0.0364(2) 0.53250(14) 0.0222(8) Uani 1 1 d . .
H01I H 0.7578 -0.0055 0.5321 0.033 Uiso 1 1 d GR .
H01J H 0.7013 0.0568 0.5038 0.033 Uiso 1 1 d GR .
O018 O 0.1890(2) 0.61343(19) 0.81795(13) 0.0196(8) Uani 1 1 d . .
O019 O 0.3686(2) 0.02102(19) 0.54210(13) 0.0190(8) Uani 1 1 d . .
O01A O -0.0141(2) 0.4320(2) 0.85852(14) 0.0224(8) Uani 1 1 d . .
H01C H 0.0139 0.4626 0.8396 0.034 Uiso 1 1 d GR .
H01D H -0.0480 0.4571 0.8804 0.034 Uiso 1 1 d GR .
O01B O 0.6229(2) 0.13736(19) 0.46483(14) 0.0208(8) Uani 1 1 d . .
O01C O 0.6720(2) 0.0986(2) 0.64086(14) 0.0253(9) Uani 1 1 d . .
O01D O 0.1946(2) 0.2018(2) 0.39246(14) 0.0229(8) Uani 1 1 d . .
O01E O 0.5730(2) 0.1400(2) 0.55582(13) 0.0199(8) Uani 1 1 d . .
O01F O 0.2854(2) 0.3202(2) 0.53316(14) 0.0233(9) Uani 1 1 d . .
O01G O 0.1569(2) 0.0883(2) 0.47070(14) 0.0242(9) Uani 1 1 d . .
O01H O 0.3662(2) 0.3030(2) 0.44282(13) 0.0207(8) Uani 1 1 d . .
O01I O 0.4272(2) 0.2506(2) 0.57728(14) 0.0216(8) Uani 1 1 d . .
O01J O 0.5848(2) -0.1214(2) 0.64489(13) 0.0194(8) Uani 1 1 d . .
O01K O 0.1573(2) 0.35726(19) 0.84982(13) 0.0211(8) Uani 1 1 d . .
O01L O 0.2343(2) 0.26934(19) 0.46023(14) 0.0198(8) Uani 1 1 d . .
O01M O 0.4981(2) 0.23514(19) 0.48423(14) 0.0201(8) Uani 1 1 d . .
O01N O 0.3098(2) 0.11744(19) 0.44784(13) 0.0189(8) Uani 1 1 d . .
O01O O 0.2708(2) 0.4885(2) 0.86887(14) 0.0212(8) Uani 1 1 d . .
O01P O 0.1557(2) 0.74550(19) 0.85646(14) 0.0213(8) Uani 1 1 d . .
O01Q O 0.0675(2) 0.2590(2) 1.05857(14) 0.0253(9) Uani 1 1 d . .
H01E H 0.0292 0.2774 1.0806 0.038 Uiso 1 1 d GR .
H01F H 0.0945 0.2925 1.0456 0.038 Uiso 1 1 d GR .
O01R O 0.2475(2) 0.2047(2) 0.61051(14) 0.0251(9) Uani 1 1 d . .
O01S O 0.0846(2) 0.76210(19) 0.95306(14) 0.0218(8) Uani 1 1 d . .
O01T O 0.0457(2) 0.5196(2) 0.77500(14) 0.0231(8) Uani 1 1 d . .
O01U O 0.1181(2) 0.2973(2) 0.95549(14) 0.0242(9) Uani 1 1 d . .
O01V O 0.3130(2) 0.3502(2) 0.83694(14) 0.0245(9) Uani 1 1 d . .
O01W O 0.3898(2) 0.1090(2) 0.63345(14) 0.0229(8) Uani 1 1 d . .
H01K H 0.3416 0.1381 0.6328 0.034 Uiso 1 1 d GR .
H01L H 0.3912 0.0617 0.6378 0.034 Uiso 1 1 d GR .
O01X O 0.0552(2) 0.2470(2) 0.87272(15) 0.0277(9) Uani 1 1 d . .
O01Y O 0.0446(2) 0.6704(2) 1.04668(15) 0.0249(9) Uani 1 1 d . .
O01Z O 0.0809(2) 0.2351(2) 0.47246(14) 0.0255(9) Uani 1 1 d . .
O020 O 0.1067(2) 0.7660(2) 0.76120(15) 0.0263(9) Uani 1 1 d . .
O021 O 0.2436(2) 0.7359(2) 0.93317(15) 0.0266(9) Uani 1 1 d . .
O022 O 0.5475(3) 0.1633(2) 0.66186(15) 0.0310(10) Uani 1 1 d . .
O023 O 0.1404(2) 0.6065(2) 0.72178(14) 0.0258(9) Uani 1 1 d . .
O024 O 0.2819(2) 0.2029(2) 0.29997(14) 0.0261(9) Uani 1 1 d . .
O025 O 0.1340(2) 0.3040(2) 0.55263(15) 0.0272(9) Uani 1 1 d . .
O026 O -0.0048(2) 0.7799(2) 0.84087(15) 0.0262(9) Uani 1 1 d . .
O027 O 0.4122(2) 0.3801(2) 0.50525(15) 0.0264(9) Uani 1 1 d . .
O028 O 0.0352(3) 0.1750(2) 0.95014(17) 0.0374(11) Uani 1 1 d . .
N029 N 0.3105(3) -0.0891(2) 0.62620(17) 0.0213(10) Uani 1 1 d . .
N02A N 0.2114(3) 0.3841(2) 1.10803(17) 0.0220(10) Uani 1 1 d . .
N02B N -0.0881(3) 0.9514(3) 0.67709(19) 0.0311(12) Uani 1 1 d . .
N02C N 0.2210(3) 0.3931(3) 0.66910(19) 0.0331(12) Uani 1 1 d . .
C02D C 0.2738(3) 0.2293(3) 0.9715(2) 0.0247(13) Uani 1 1 d . .
C02E C 0.2472(3) 0.3921(3) 0.3857(2) 0.0242(12) Uani 1 1 d . .
C02F C 0.5085(3) -0.0586(3) 0.7254(2) 0.0216(12) Uani 1 1 d . .
C02G C 0.6201(4) 0.1443(4) 0.6648(2) 0.0293(14) Uani 1 1 d . .
C02H C 0.1817(4) 0.5274(3) 0.3938(2) 0.0300(14) Uani 1 1 d . .
H02H H 0.1657 0.5628 0.4180 0.036 Uiso 1 1 calc R .
C02I C 0.2894(3) 0.3707(3) 1.1048(2) 0.0288(13) Uani 1 1 d . .
H02I H 0.3170 0.3800 1.0720 0.035 Uiso 1 1 calc R .
C02J C 0.0432(3) 0.1845(3) 0.9033(2) 0.0231(12) Uani 1 1 d . .
C02K C 0.7233(3) 0.2128(3) 0.5102(3) 0.0339(15) Uani 1 1 d . .
H02G H 0.7260 0.1764 0.5434 0.041 Uiso 1 1 calc R .
H02J H 0.7467 0.1837 0.4831 0.041 Uiso 1 1 calc R .
C02L C 0.3472(3) 0.5940(3) 0.8165(2) 0.0223(12) Uani 1 1 d . .
C02M C 0.1916(3) 0.6439(3) 1.0808(2) 0.0238(12) Uani 1 1 d . .
C02N C 0.6365(3) 0.2551(3) 0.5018(2) 0.0259(13) Uani 1 1 d . .
C02O C 0.2224(4) 0.4470(3) 0.4224(2) 0.0277(13) Uani 1 1 d . .
H02K H 0.2697 0.4478 0.4370 0.033 Uiso 1 1 calc R .
H02L H 0.1854 0.4295 0.4508 0.033 Uiso 1 1 calc R .
C02P C 0.3046(4) 0.4208(3) 0.3413(2) 0.0316(14) Uani 1 1 d . .
H02M H 0.3525 0.4223 0.3549 0.038 Uiso 1 1 calc R .
H02N H 0.3213 0.3856 0.3175 0.038 Uiso 1 1 calc R .
N02Q N 0.0693(4) 0.1169(3) 1.0474(2) 0.0468(15) Uani 1 1 d . .
C02R C 0.1731(4) 0.3908(3) 0.3637(2) 0.0288(14) Uani 1 1 d . .
H02O H 0.1360 0.3723 0.3915 0.035 Uiso 1 1 calc R .
H02P H 0.1886 0.3558 0.3398 0.035 Uiso 1 1 calc R .
C02S C 0.1739(4) 0.3703(4) 1.1548(2) 0.0326(14) Uani 1 1 d . .
H02S H 0.1178 0.3796 1.1579 0.039 Uiso 1 1 calc R .
C02T C 0.3325(4) 0.3441(4) 1.1466(3) 0.0416(17) Uani 1 1 d . .
H02T H 0.3885 0.3356 1.1426 0.050 Uiso 1 1 calc R .
C02U C 0.2751(4) 0.1891(3) 0.9279(2) 0.0352(15) Uani 1 1 d . .
H02A H 0.2251 0.1747 0.9310 0.042 Uiso 1 1 calc R .
H02B H 0.2797 0.2240 0.8946 0.042 Uiso 1 1 calc R .
C02V C 0.1925(4) 0.7276(3) 1.0601(2) 0.0317(14) Uani 1 1 d . .
H02C H 0.2103 0.7357 1.0232 0.038 Uiso 1 1 calc R .
H02D H 0.1384 0.7615 1.0646 0.038 Uiso 1 1 calc R .
C02W C 0.3518(3) 0.2510(3) 0.9658(3) 0.0350(15) Uani 1 1 d . .
H02E H 0.3521 0.2766 0.9934 0.042 Uiso 1 1 calc R .
H02F H 0.3566 0.2868 0.9328 0.042 Uiso 1 1 calc R .
C02X C -0.0191(4) 0.8829(3) 0.6725(2) 0.0326(14) Uani 1 1 d . .
H02Q H 0.0020 0.8614 0.7062 0.039 Uiso 1 1 calc R .
H02R H 0.0233 0.8998 0.6486 0.039 Uiso 1 1 calc R .
C02Y C 0.1409(4) 0.4918(3) 0.5990(2) 0.0374(16) Uani 1 1 d . .
H02U H 0.1672 0.5307 0.6000 0.045 Uiso 1 1 calc R .
H02V H 0.0919 0.4986 0.6226 0.045 Uiso 1 1 calc R .
C02Z C 0.1964(4) 0.4124(4) 0.6153(2) 0.0340(15) Uani 1 1 d . .
H02W H 0.1700 0.3747 0.6121 0.041 Uiso 1 1 calc R .
H02X H 0.2449 0.4071 0.5913 0.041 Uiso 1 1 calc R .
C030 C -0.0393(4) 1.1137(4) 0.5018(3) 0.0433(17) Uani 1 1 d . .
H8AA H -0.0658 1.1418 0.4710 0.065 Uiso 1 1 calc GR .
H H 0.0098 1.0768 0.4927 0.065 Uiso 1 1 calc GR .
HA H -0.0268 1.1492 0.5181 0.065 Uiso 1 1 calc GR .
C031 C -0.0551(3) 1.0256(4) 0.5870(2) 0.0326(14) Uani 1 1 d . .
H9AA H -0.0357 1.0582 0.6026 0.039 Uiso 1 1 calc R .
HB H -0.0092 0.9841 0.5784 0.039 Uiso 1 1 calc R .
C032 C 0.1620(4) 0.6339(3) 1.1379(2) 0.0305(14) Uani 1 1 d . .
H03A H 0.1075 0.6673 1.1422 0.037 Uiso 1 1 calc R .
H03B H 0.1605 0.5808 1.1518 0.037 Uiso 1 1 calc R .
C033 C 0.2128(4) 0.3433(4) 1.1983(2) 0.0394(16) Uani 1 1 d . .
H033 H 0.1843 0.3341 1.2307 0.047 Uiso 1 1 calc R .
C034 C 0.6317(4) 0.3124(4) 0.4513(3) 0.0400(16) Uani 1 1 d . .
H03V H 0.5756 0.3405 0.4465 0.048 Uiso 1 1 calc R .
H03W H 0.6533 0.2856 0.4229 0.048 Uiso 1 1 calc R .
C035 C 0.2521(4) -0.0273(4) 0.6324(3) 0.0470(19) Uani 1 1 d . .
H035 H 0.2581 0.0206 0.6138 0.056 Uiso 1 1 calc R .
C036 C 0.2933(4) 0.3300(4) 1.1941(3) 0.0408(17) Uani 1 1 d . .
H036 H 0.3217 0.3113 1.2235 0.049 Uiso 1 1 calc R .
C037 C -0.1587(4) 0.9295(4) 0.7090(2) 0.0314(14) Uani 1 1 d . .
H0BA H -0.1749 0.8955 0.6928 0.038 Uiso 1 1 calc R .
HC H -0.2034 0.9759 0.7089 0.038 Uiso 1 1 calc R .
C038 C 0.3326(3) 0.6806(3) 0.7966(3) 0.0339(15) Uani 1 1 d . .
H03C H 0.2882 0.7000 0.7746 0.041 Uiso 1 1 calc R .
H03D H 0.3179 0.7065 0.8256 0.041 Uiso 1 1 calc R .
C039 C 0.2172(4) 0.6539(3) 1.1670(2) 0.0332(15) Uani 1 1 d . .
H039 H 0.1970 0.6475 1.2039 0.040 Uiso 1 1 calc R .
C03A C -0.0611(3) 1.0038(4) 0.7007(3) 0.0322(15) Uani 1 1 d . .
H1BA H -0.0473 0.9772 0.7356 0.039 Uiso 1 1 calc R .
HD H -0.0123 1.0136 0.6807 0.039 Uiso 1 1 calc R .
C03B C 0.2398(4) 0.5544(3) 0.3505(3) 0.0384(16) Uani 1 1 d . .
H03X H 0.2877 0.5551 0.3646 0.046 Uiso 1 1 calc R .
H03Y H 0.2146 0.6066 0.3325 0.046 Uiso 1 1 calc R .
C03C C -0.1156(4) 0.9924(3) 0.6247(2) 0.0297(14) Uani 1 1 d . .
H2BA H -0.1640 1.0341 0.6291 0.036 Uiso 1 1 calc R .
HE H -0.1305 0.9564 0.6096 0.036 Uiso 1 1 calc R .
C03D C 0.2765(3) 0.5918(4) 1.0753(3) 0.0342(15) Uani 1 1 d . .
H03E H 0.2760 0.5382 1.0884 0.041 Uiso 1 1 calc R .
H03F H 0.2968 0.5979 1.0389 0.041 Uiso 1 1 calc R .
C03E C 0.6023(3) 0.2979(3) 0.5464(3) 0.0314(14) Uani 1 1 d . .
H03Z H 0.5461 0.3262 0.5424 0.038 Uiso 1 1 calc R .
HF H 0.6050 0.2609 0.5793 0.038 Uiso 1 1 calc R .
C03F C 0.5753(4) -0.0374(4) 0.7433(2) 0.0404(17) Uani 1 1 d . .
H03 H 0.5739 0.0160 0.7275 0.049 Uiso 1 1 calc R .
HG H 0.6274 -0.0702 0.7329 0.049 Uiso 1 1 calc R .
C03G C 0.4469(4) 0.5722(4) 0.7415(3) 0.0472(19) Uani 1 1 d . .
H03G H 0.4634 0.5454 0.7125 0.057 Uiso 1 1 calc R .
C03H C 0.4162(4) 0.5665(4) 0.8516(3) 0.0403(16) Uani 1 1 d . .
H03H H 0.4005 0.5912 0.8812 0.048 Uiso 1 1 calc R .
H03I H 0.4277 0.5109 0.8645 0.048 Uiso 1 1 calc R .
C03I C -0.0941(4) 1.0724(4) 0.5387(3) 0.0360(15) Uani 1 1 d . .
H3BA H -0.1087 1.0385 0.5216 0.043 Uiso 1 1 calc R .
HH H -0.1434 1.1100 0.5481 0.043 Uiso 1 1 calc R .
C03J C 0.2493(4) 0.7463(4) 1.0892(2) 0.0393(17) Uani 1 1 d . .
H03J H 0.2507 0.8001 1.0755 0.047 Uiso 1 1 calc R .
C03K C 0.1893(4) 0.4986(4) 0.2917(2) 0.0410(17) Uani 1 1 d . .
H0AA H 0.2044 0.4641 0.2675 0.049 Uiso 1 1 calc R .
HI H 0.1631 0.5501 0.2732 0.049 Uiso 1 1 calc R .
C03L C 0.2632(4) 0.5000(3) 0.3130(2) 0.0389(17) Uani 1 1 d . .
H1AA H 0.3003 0.5180 0.2844 0.047 Uiso 1 1 calc R .
C03M C 0.3007(4) 0.6014(4) 1.1617(3) 0.0430(17) Uani 1 1 d . .
H03K H 0.3000 0.5481 1.1759 0.052 Uiso 1 1 calc R .
H03L H 0.3362 0.6140 1.1809 0.052 Uiso 1 1 calc R .
C03N C 0.2188(4) 0.7365(4) 1.1462(2) 0.0395(16) Uani 1 1 d . .
H03M H 0.2541 0.7495 1.1652 0.047 Uiso 1 1 calc R .
H03N H 0.1648 0.7708 1.1504 0.047 Uiso 1 1 calc R .
C03O C 0.5125(4) -0.1419(4) 0.7505(2) 0.0384(16) Uani 1 1 d . .
H2AA H 0.5636 -0.1755 0.7393 0.046 Uiso 1 1 calc R .
HJ H 0.4690 -0.1563 0.7401 0.046 Uiso 1 1 calc R .
C03P C 0.2304(4) -0.1635(4) 0.6807(3) 0.050(2) Uani 1 1 d . .
H3AA H 0.2241 -0.2123 0.6966 0.060 Uiso 1 1 calc R .
C03Q C 0.3700(4) 0.5554(4) 0.7713(2) 0.0377(16) Uani 1 1 d . .
H03O H 0.3265 0.5745 0.7486 0.045 Uiso 1 1 calc R .
H03P H 0.3786 0.4999 0.7833 0.045 Uiso 1 1 calc R .
C03R C 0.3310(4) 0.6114(4) 1.1050(3) 0.0409(17) Uani 1 1 d . .
H03R H 0.3859 0.5774 1.1010 0.049 Uiso 1 1 calc R .
C03S C 0.5639(4) -0.0479(4) 0.8022(2) 0.0451(18) Uani 1 1 d . .
H4AA H 0.6071 -0.0335 0.8136 0.054 Uiso 1 1 calc R .
C03T C 0.5140(4) 0.5455(4) 0.7779(3) 0.0462(19) Uani 1 1 d . .
H03Q H 0.5245 0.4901 0.7914 0.055 Uiso 1 1 calc R .
H03S H 0.5633 0.5555 0.7587 0.055 Uiso 1 1 calc R .
C03U C 0.0577(5) 0.5745(4) 0.5275(3) 0.0510(20) Uani 1 1 d . .
H0CA H 0.0442 0.5763 0.4935 0.076 Uiso 1 1 calc GR .
HK H 0.0784 0.6175 0.5262 0.076 Uiso 1 1 calc GR .
HL H 0.0101 0.5772 0.5516 0.076 Uiso 1 1 calc GR .
C03V C 0.1320(4) 0.4715(3) 0.3354(2) 0.0334(15) Uani 1 1 d . .
H5AA H 0.0835 0.4707 0.3214 0.040 Uiso 1 1 calc R .
C03W C 0.1203(5) 0.5007(4) 0.5448(3) 0.0449(18) Uani 1 1 d . .
H1CA H 0.1689 0.4992 0.5211 0.054 Uiso 1 1 calc R .
HM H 0.1007 0.4575 0.5434 0.054 Uiso 1 1 calc R .
C03X C 0.5044(4) -0.1511(4) 0.8094(3) 0.0453(18) Uani 1 1 d . .
H6AA H 0.5079 -0.2054 0.8258 0.054 Uiso 1 1 calc R .
C03Y C 0.2668(4) 0.1741(3) 1.0230(2) 0.0391(17) Uani 1 1 d . .
H03T H 0.2171 0.1590 1.0267 0.047 Uiso 1 1 calc R .
H03U H 0.2650 0.1995 1.0511 0.047 Uiso 1 1 calc R .
C03Z C 0.7709(4) 0.2685(4) 0.5094(3) 0.0456(19) Uani 1 1 d . .
H7AA H 0.8276 0.2397 0.5138 0.055 Uiso 1 1 calc R .
C040 C -0.1215(4) 1.0794(4) 0.7036(3) 0.0407(17) Uani 1 1 d . .
H4BA H -0.1280 1.1106 0.6687 0.049 Uiso 1 1 calc R .
HN H -0.1734 1.0705 0.7182 0.049 Uiso 1 1 calc R .
C041 C 0.1084(4) 0.5253(3) 0.3723(3) 0.0369(16) Uani 1 1 d . .
H04K H 0.0813 0.5769 0.3544 0.044 Uiso 1 1 calc R .
H04L H 0.0710 0.5080 0.4005 0.044 Uiso 1 1 calc R .
C042 C 0.4079(4) 0.6973(4) 0.7661(3) 0.047(2) Uani 1 1 d . .
H042 H 0.3976 0.7533 0.7528 0.056 Uiso 1 1 calc R .
C043 C 0.3459(4) 0.1179(4) 0.9312(3) 0.0435(18) Uani 1 1 d . .
H043 H 0.3465 0.0919 0.9031 0.052 Uiso 1 1 calc R .
C044 C 0.2690(4) 0.4447(4) 0.6751(2) 0.0380(16) Uani 1 1 d . .
H2CA H 0.2813 0.4324 0.7110 0.046 Uiso 1 1 calc R .
HO H 0.2361 0.4979 0.6677 0.046 Uiso 1 1 calc R .
C045 C 0.1477(4) 0.4043(4) 0.7067(2) 0.0346(15) Uani 1 1 d . .
H3CA H 0.1193 0.4590 0.7011 0.042 Uiso 1 1 calc R .
HP H 0.1646 0.3886 0.7417 0.042 Uiso 1 1 calc R .
C046 C 0.0904(4) 0.3599(4) 0.7027(2) 0.0360(15) Uani 1 1 d . .
H4CA H 0.0595 0.3867 0.6731 0.043 Uiso 1 1 calc R .
HQ H 0.1213 0.3091 0.6967 0.043 Uiso 1 1 calc R .
C047 C 0.4300(4) 0.6575(4) 0.7215(3) 0.052(2) Uani 1 1 d . .
H04A H 0.4776 0.6697 0.7010 0.062 Uiso 1 1 calc R .
H04B H 0.3859 0.6754 0.6994 0.062 Uiso 1 1 calc R .
C048 C -0.2175(4) 0.8639(4) 0.7898(2) 0.0421(17) Uani 1 1 d . .
H5BA H -0.2653 0.9077 0.7860 0.050 Uiso 1 1 calc R .
HR H -0.2243 0.8259 0.7727 0.050 Uiso 1 1 calc R .
C049 C 0.0344(4) 0.3508(4) 0.7499(3) 0.0435(17) Uani 1 1 d . .
H5CA H -0.0015 0.4011 0.7532 0.052 Uiso 1 1 calc R .
HS H 0.0652 0.3306 0.7800 0.052 Uiso 1 1 calc R .
C04A C 0.2984(4) -0.1558(4) 0.6503(3) 0.050(2) Uani 1 1 d . .
H04M H 0.3391 -0.2006 0.6463 0.060 Uiso 1 1 calc R .
C04B C 0.5688(4) -0.1286(4) 0.8260(2) 0.0453(18) Uani 1 1 d . .
H04P H 0.5632 -0.1356 0.8635 0.054 Uiso 1 1 calc R .
H04Q H 0.6212 -0.1612 0.8156 0.054 Uiso 1 1 calc R .
C04C C 0.1725(4) -0.1001(5) 0.6875(3) 0.056(2) Uani 1 1 d . .
H04R H 0.1247 -0.1041 0.7079 0.068 Uiso 1 1 calc R .
C04D C 0.2695(4) 0.3110(4) 0.6792(3) 0.0485(19) Uani 1 1 d . .
H6CA H 0.2351 0.2787 0.6782 0.058 Uiso 1 1 calc R .
HT H 0.3126 0.3038 0.6515 0.058 Uiso 1 1 calc R .
C04E C -0.0150(4) 0.2979(4) 0.7491(3) 0.0448(18) Uani 1 1 d . .
H7CA H -0.0476 0.3189 0.7203 0.067 Uiso 1 1 calc GR .
HU H -0.0494 0.2926 0.7810 0.067 Uiso 1 1 calc GR .
HV H 0.0202 0.2480 0.7456 0.067 Uiso 1 1 calc GR .
C04F C 0.6508(4) 0.3535(4) 0.5459(3) 0.0451(19) Uani 1 1 d . .
H04S H 0.6283 0.3814 0.5741 0.054 Uiso 1 1 calc R .
C04G C -0.0975(4) 1.1229(4) 0.7356(3) 0.0454(18) Uani 1 1 d . .
H6BA H -0.0434 1.1276 0.7232 0.055 Uiso 1 1 calc R .
HW H -0.0965 1.0944 0.7714 0.055 Uiso 1 1 calc R .
C04H C 0.6013(4) 0.2309(4) 0.7278(2) 0.0362(15) Uani 1 1 d . .
C04I C -0.1446(4) 0.8904(4) 0.7637(3) 0.0430(17) Uani 1 1 d . .
H7BA H -0.1352 0.9259 0.7819 0.052 Uiso 1 1 calc R .
HX H -0.0972 0.8463 0.7647 0.052 Uiso 1 1 calc R .
C04J C -0.2106(4) 0.8295(5) 0.8456(3) 0.056(2) Uani 1 1 d . .
H8BA H -0.1626 0.7869 0.8497 0.084 Uiso 1 1 calc GR .
HY H -0.2572 0.8113 0.8602 0.084 Uiso 1 1 calc GR .
HZ H -0.2074 0.8679 0.8631 0.084 Uiso 1 1 calc GR .
C04K C 0.3393(5) 0.0633(4) 0.9825(3) 0.053(2) Uani 1 1 d . .
H04C H 0.3846 0.0172 0.9841 0.063 Uiso 1 1 calc R .
H04D H 0.2897 0.0479 0.9865 0.063 Uiso 1 1 calc R .
C04M C 0.1006(5) 0.0491(4) 0.9021(3) 0.0481(19) Uani 1 1 d . .
C04N C 0.4231(4) 0.1788(4) 0.9680(3) 0.0457(18) Uani 1 1 d . .
H04N H 0.4737 0.1934 0.9639 0.055 Uiso 1 1 calc R .
C04O C 0.4910(4) 0.5862(4) 0.8215(3) 0.0467(18) Uani 1 1 d . .
H04O H 0.5351 0.5687 0.8442 0.056 Uiso 1 1 calc R .
C04P C 0.6801(5) 0.3688(4) 0.4512(3) 0.055(2) Uani 1 1 d . .
H04T H 0.6772 0.4066 0.4181 0.066 Uiso 1 1 calc R .
C04Q C 0.6554(4) 0.1732(4) 0.7009(3) 0.0424(17) Uani 1 1 d . .
H04U H 0.6804 0.1290 0.7269 0.051 Uiso 1 1 calc R .
H04V H 0.6983 0.1946 0.6812 0.051 Uiso 1 1 calc R .
C04R C 0.3471(4) 0.4379(4) 0.6404(3) 0.0472(19) Uani 1 1 d . .
H8CA H 0.3752 0.3837 0.6417 0.057 Uiso 1 1 calc R .
H3DA H 0.3355 0.4622 0.6048 0.057 Uiso 1 1 calc R .
C04S C 0.4230(4) 0.1390(4) 0.9260(3) 0.049(2) Uani 1 1 d . .
H04E H 0.4294 0.1729 0.8925 0.059 Uiso 1 1 calc R .
H04F H 0.4681 0.0927 0.9280 0.059 Uiso 1 1 calc R .
C04T C 0.4744(4) 0.6704(4) 0.8011(3) 0.052(2) Uani 1 1 d . .
H04G H 0.5230 0.6824 0.7821 0.063 Uiso 1 1 calc R .
H04H H 0.4590 0.6972 0.8298 0.063 Uiso 1 1 calc R .
C04U C 0.3320(4) 0.6946(4) 1.0839(3) 0.049(2) Uani 1 1 d . .
H04I H 0.3673 0.7078 1.1028 0.059 Uiso 1 1 calc R .
H04J H 0.3528 0.7013 1.0476 0.059 Uiso 1 1 calc R .
C04V C 0.0375(5) 0.7567(4) 0.6491(3) 0.059(2) Uani 1 1 d . .
H9BA H 0.0636 0.7403 0.6811 0.070 Uiso 1 1 calc R .
H4DA H 0.0746 0.7755 0.6214 0.070 Uiso 1 1 calc R .
C04W C 0.4854(5) 0.0027(4) 0.8180(3) 0.054(2) Uani 1 1 d . .
H04W H 0.4830 0.0563 0.8021 0.065 Uiso 1 1 calc R .
H04X H 0.4792 -0.0025 0.8555 0.065 Uiso 1 1 calc R .
C04X C 0.4176(5) -0.0194(5) 0.8013(3) 0.058(2) Uani 1 1 d . .
H04Y H 0.3648 0.0128 0.8126 0.070 Uiso 1 1 calc R .
C04Y C 0.6454(4) 0.4097(4) 0.4953(3) 0.053(2) Uani 1 1 d . .
H04Z H 0.6747 0.4469 0.4950 0.063 Uiso 1 1 calc R .
H5DA H 0.5891 0.4378 0.4909 0.063 Uiso 1 1 calc R .
C04Z C 0.7662(5) 0.3240(4) 0.4586(3) 0.059(2) Uani 1 1 d . .
H04 H 0.7881 0.2961 0.4307 0.071 Uiso 1 1 calc R .
H6DA H 0.7982 0.3593 0.4573 0.071 Uiso 1 1 calc R .
C050 C 0.1358(5) -0.0237(5) 1.1071(3) 0.055(2) Uani 1 1 d . .
H050 H 0.1581 -0.0720 1.1275 0.066 Uiso 1 1 calc R .
C051 C 0.0488(5) 0.1212(4) 0.8771(3) 0.051(2) Uani 1 1 d . .
H05A H -0.0049 0.1153 0.8776 0.061 Uiso 1 1 calc R .
H05B H 0.0697 0.1344 0.8411 0.061 Uiso 1 1 calc R .
C052 C -0.0368(5) 0.8201(4) 0.6545(3) 0.051(2) Uani 1 1 d . .
H05X H -0.0765 0.8000 0.6792 0.061 Uiso 1 1 calc R .
H05Y H -0.0594 0.8409 0.6212 0.061 Uiso 1 1 calc R .
C053 C 0.1824(5) 0.0360(4) 0.8955(3) 0.054(2) Uani 1 1 d . .
H053 H 0.2052 0.0737 0.8743 0.065 Uiso 1 1 calc R .
C054 C 0.3392(4) 0.1025(4) 1.0258(3) 0.050(2) Uani 1 1 d . .
H054 H 0.3351 0.0669 1.0594 0.060 Uiso 1 1 calc R .
C055 C 0.7375(4) 0.3100(4) 0.5533(3) 0.052(2) Uani 1 1 d . .
H05H H 0.7411 0.2730 0.5863 0.062 Uiso 1 1 calc R .
H05K H 0.7685 0.3456 0.5535 0.062 Uiso 1 1 calc R .
C056 C 0.1971(6) -0.0876(4) 0.9523(4) 0.073(3) Uani 1 1 d . .
H056 H 0.2302 -0.1348 0.9681 0.088 Uiso 1 1 calc R .
C057 C 0.4156(4) 0.1264(4) 1.0195(3) 0.061(2) Uani 1 1 d . .
H05C H 0.4150 0.1528 1.0469 0.073 Uiso 1 1 calc R .
H05D H 0.4617 0.0810 1.0223 0.073 Uiso 1 1 calc R .
C058 C 0.3994(4) 0.4761(6) 0.6577(3) 0.064(2) Uani 1 1 d . .
H9CA H 0.4090 0.4530 0.6938 0.077 Uiso 1 1 calc R .
H7DA H 0.3717 0.5306 0.6554 0.077 Uiso 1 1 calc R .
C059 C 0.4286(4) -0.0075(4) 0.7424(2) 0.049(2) Uani 1 1 d . .
H05L H 0.3851 -0.0196 0.7303 0.059 Uiso 1 1 calc R .
H05N H 0.4264 0.0463 0.7272 0.059 Uiso 1 1 calc R .
C05A C 0.1834(4) -0.0286(4) 0.6644(3) 0.057(2) Uani 1 1 d . .
H05P H 0.1454 0.0168 0.6703 0.069 Uiso 1 1 calc R .
C05C C 0.4243(4) -0.1029(5) 0.8239(3) 0.053(2) Uani 1 1 d . .
H05Q H 0.4150 -0.1108 0.8615 0.063 Uiso 1 1 calc R .
H05R H 0.3832 -0.1181 0.8115 0.063 Uiso 1 1 calc R .
C05D C 0.0686(5) -0.0048(4) 0.9353(3) 0.058(2) Uani 1 1 d . .
H05E H 0.0126 0.0049 0.9409 0.070 Uiso 1 1 calc R .
C05E C -0.1546(5) 1.2017(4) 0.7335(3) 0.058(2) Uani 1 1 d . .
H05Z H -0.1569 1.2295 0.6980 0.088 Uiso 1 1 calc GR .
H8DA H -0.1360 1.2292 0.7532 0.088 Uiso 1 1 calc GR .
H9DA H -0.2076 1.1972 0.7479 0.088 Uiso 1 1 calc GR .
C05F C 0.0442(5) 0.0975(4) 1.0973(3) 0.054(2) Uani 1 1 d . .
H05F H 0.0020 0.1334 1.1115 0.065 Uiso 1 1 calc R .
C05G C 0.1273(4) 0.0642(4) 1.0284(3) 0.053(2) Uani 1 1 d . .
H05G H 0.1456 0.0755 0.9934 0.063 Uiso 1 1 calc R .
C05H C 0.5387(4) 0.2167(4) 0.7611(3) 0.0489(19) Uani 1 1 d . .
H05S H 0.5276 0.1691 0.7666 0.059 Uiso 1 1 calc R .
C05I C 0.1168(6) -0.0742(5) 0.9612(4) 0.072(3) Uani 1 1 d . .
H05I H 0.0937 -0.1103 0.9842 0.086 Uiso 1 1 calc R .
C05J C 0.2320(6) -0.0330(5) 0.9201(4) 0.072(3) Uani 1 1 d . .
H05J H 0.2881 -0.0425 0.9151 0.086 Uiso 1 1 calc R .
C05K C 0.0192(6) 0.6888(5) 0.6371(4) 0.095(4) Uani 1 1 d . .
H05 H -0.0033 0.7040 0.6042 0.143 Uiso 1 1 calc GR .
H0EA H -0.0190 0.6712 0.6638 0.143 Uiso 1 1 calc GR .
H1EA H 0.0682 0.6477 0.6356 0.143 Uiso 1 1 calc GR .
C05L C 0.4915(5) 0.2717(4) 0.7870(3) 0.056(2) Uani 1 1 d . .
H05T H 0.4487 0.2614 0.8108 0.068 Uiso 1 1 calc R .
C05M C 0.0756(5) 0.0297(4) 1.1283(3) 0.060(2) Uani 1 1 d . .
H05M H 0.0570 0.0193 1.1634 0.072 Uiso 1 1 calc R .
C05O C 0.1623(5) -0.0071(4) 1.0579(3) 0.057(2) Uani 1 1 d . .
H05O H 0.2041 -0.0429 1.0432 0.069 Uiso 1 1 calc R .
N05P N 0.7251(6) 0.0530(6) 0.8110(4) 0.097(3) Uani 1 1 d . .
C05Q C 0.6159(5) 0.3017(4) 0.7186(3) 0.059(2) Uani 1 1 d . .
H05U H 0.6594 0.3114 0.6953 0.071 Uiso 1 1 calc R .
C05R C 0.6851(6) 0.0812(5) 0.8419(4) 0.067(2) Uani 1 1 d . .
C05S C 0.2066(6) 0.8976(5) 0.8152(4) 0.071(3) Uiso 1 1 d . .
C05T C 0.5685(5) 0.3571(5) 0.7424(4) 0.073(3) Uani 1 1 d . .
H05V H 0.5774 0.4059 0.7348 0.087 Uiso 1 1 calc R .
C05U C 0.5068(5) 0.3413(5) 0.7779(3) 0.066(3) Uani 1 1 d . .
H05W H 0.4751 0.3788 0.7961 0.079 Uiso 1 1 calc R .
C05V C 0.3054(6) 0.2841(5) 0.7293(3) 0.085(3) Uani 1 1 d . .
H0DA H 0.3540 0.3010 0.7260 0.102 Uiso 1 1 calc R .
H2EA H 0.2675 0.3074 0.7555 0.102 Uiso 1 1 calc R .
C05W C 0.1341(9) 0.9417(8) 0.8001(6) 0.122(5) Uiso 1 1 d . .
C05X C 0.3261(7) 0.1992(6) 0.7462(5) 0.113(3) Uani 1 1 d . U
H1DA H 0.3587 0.1834 0.7755 0.135 Uiso 1 1 calc R .
H3EA H 0.3582 0.1758 0.7181 0.135 Uiso 1 1 calc R .
C05Y C 0.6370(6) 0.1164(6) 0.8819(4) 0.083(3) Uani 1 1 d . .
C05Z C 0.4796(5) 0.4680(7) 0.6248(3) 0.091(4) Uani 1 1 d . .
H2DA H 0.4702 0.4874 0.5888 0.137 Uiso 1 1 calc GR .
H4EA H 0.5097 0.4144 0.6300 0.137 Uiso 1 1 calc GR .
H5EA H 0.5100 0.4970 0.6347 0.137 Uiso 1 1 calc GR .
C060 C 0.4033(7) 0.8061(7) 0.9669(5) 0.096(3) Uiso 1 1 d . .
N061 N 0.3867(7) 0.8499(7) 0.9938(4) 0.125(4) Uiso 1 1 d . .
C062 C 0.4259(8) 0.7485(8) 0.9383(5) 0.118(4) Uiso 1 1 d . .
N063 N 0.0732(10) 0.9854(9) 0.7866(6) 0.191(6) Uiso 1 1 d . .
C066 C 0.2501(7) 0.1701(6) 0.7622(4) 0.113(3) Uani 1 1 d . U
H06A H 0.2199 0.1908 0.7914 0.169 Uiso 1 1 calc GR .
H06B H 0.2657 0.1146 0.7716 0.169 Uiso 1 1 calc GR .
H06C H 0.2171 0.1868 0.7336 0.169 Uiso 1 1 calc GR .
C2 C 0.0080(5) 1.2024(5) 0.6106(3) 0.062(2) Uiso 1 1 d . .
N0AA N 0.0418(5) 1.1424(5) 0.6335(4) 0.098(3) Uiso 1 1 d . .
C1 C -0.0319(4) 1.2714(4) 0.5819(3) 0.0500(19) Uiso 1 1 d . .
C3 C 0.4514(13) 0.4062(13) 0.9636(9) 0.220(9) Uiso 1 1 d . .
N1AA N 0.4635(9) 0.4273(9) 1.0515(7) 0.182(6) Uiso 1 1 d . .
C0AA C 0.4578(16) 0.4442(16) 1.0049(12) 0.260(12) Uiso 1 1 d . .

loop_
_atom_site_aniso_label
_atom_site_aniso_U_11
_atom_site_aniso_U_22
_atom_site_aniso_U_33
_atom_site_aniso_U_23
_atom_site_aniso_U_13
_atom_site_aniso_U_12
Mo01 0.0148(2) 0.0141(2) 0.0158(2) -0.00392(17) 0.00306(18) -0.00401(18)
Mo02 0.0194(2) 0.0134(2) 0.0135(2) -0.00377(17) 0.00247(18) -0.00497(18)
Mo03 0.0192(2) 0.0176(2) 0.0159(2) -0.00522(18) 0.00407(19) -0.00365(19)
Mo04 0.0202(2) 0.0197(2) 0.0159(2) -0.00513(18) 0.00058(19) -0.00443(19)
Mo05 0.0191(2) 0.0163(2) 0.0211(2) -0.00074(19) 0.00223(19) -0.00521(19)
Mo06 0.0211(3) 0.0197(2) 0.0168(2) -0.00308(19) 0.00201(19) -0.00493(19)
Mo07 0.0213(3) 0.0185(2) 0.0196(2) -0.00767(19) 0.0039(2) -0.00484(19)
Mo08 0.0232(3) 0.0155(2) 0.0207(2) -0.00683(19) 0.0028(2) -0.00588(19)
Mo09 0.0192(2) 0.0206(2) 0.0196(2) -0.00642(19) 0.00229(19) -0.00589(19)
Mo0A 0.0201(3) 0.0168(2) 0.0216(2) -0.00408(19) 0.0025(2) -0.00704(19)
Co0B 0.0165(4) 0.0160(3) 0.0171(4) -0.0049(3) 0.0020(3) -0.0041(3)
Co0C 0.0210(4) 0.0154(3) 0.0152(4) -0.0034(3) 0.0027(3) -0.0061(3)
Co0D 0.0207(4) 0.0225(4) 0.0197(4) -0.0045(3) -0.0001(3) -0.0085(3)
Co0E 0.0253(4) 0.0212(4) 0.0190(4) -0.0068(3) 0.0035(3) -0.0079(3)
Co0F 0.0230(4) 0.0194(4) 0.0246(4) -0.0064(3) 0.0008(3) -0.0062(3)
Co0G 0.0267(5) 0.0481(5) 0.0232(4) -0.0148(4) 0.0043(3) -0.0140(4)
P00H 0.0197(7) 0.0173(7) 0.0167(7) -0.0049(5) 0.0045(6) -0.0039(6)
P00I 0.0194(7) 0.0181(7) 0.0151(7) -0.0054(5) 0.0027(6) -0.0056(6)
P00J 0.0152(7) 0.0185(7) 0.0201(7) -0.0019(6) 0.0032(6) -0.0049(6)
P00K 0.0218(7) 0.0153(7) 0.0188(7) -0.0046(5) 0.0029(6) -0.0073(6)
P00L 0.0230(8) 0.0159(7) 0.0191(7) -0.0045(6) 0.0022(6) -0.0047(6)
P00M 0.0230(8) 0.0191(7) 0.0220(7) -0.0073(6) 0.0051(6) -0.0080(6)
O00N 0.021(2) 0.0150(18) 0.0161(18) -0.0032(15) 0.0032(15) -0.0073(15)
O00O 0.020(2) 0.0204(19) 0.0180(19) -0.0085(15) 0.0031(15) -0.0035(16)
O00P 0.019(2) 0.0220(19) 0.019(2) -0.0061(16) 0.0044(16) -0.0057(16)
O00Q 0.0182(19) 0.0170(18) 0.0189(19) -0.0028(15) 0.0005(15) -0.0041(15)
O00R 0.018(2) 0.0166(18) 0.0202(19) -0.0029(15) 0.0034(15) -0.0051(15)
O00S 0.023(2) 0.0176(18) 0.0159(19) -0.0047(15) 0.0035(15) -0.0066(16)
O00T 0.0154(19) 0.0169(18) 0.021(2) -0.0056(15) 0.0018(15) -0.0030(15)
O00U 0.021(2) 0.0213(19) 0.023(2) -0.0066(16) 0.0028(16) -0.0063(16)
O00V 0.020(2) 0.0165(18) 0.0157(18) -0.0046(15) 0.0026(15) -0.0032(15)
O00W 0.0162(19) 0.0198(19) 0.023(2) -0.0026(16) 0.0006(16) -0.0029(15)
O00X 0.022(2) 0.023(2) 0.019(2) -0.0082(16) 0.0008(16) -0.0044(16)
O00Y 0.0169(19) 0.0170(18) 0.0170(19) -0.0033(15) 0.0029(15) -0.0038(15)
O00Z 0.0150(19) 0.0215(19) 0.025(2) -0.0061(16) 0.0017(16) -0.0025(15)
O010 0.025(2) 0.0200(19) 0.022(2) -0.0055(16) -0.0008(17) -0.0050(16)
O011 0.022(2) 0.0171(18) 0.0188(19) -0.0031(15) 0.0018(16) -0.0074(15)
O012 0.023(2) 0.0196(19) 0.0193(19) -0.0048(15) 0.0012(16) -0.0077(16)
O013 0.023(2) 0.0200(19) 0.0174(19) -0.0063(15) 0.0028(16) -0.0074(16)
O014 0.027(2) 0.0204(19) 0.019(2) -0.0064(16) 0.0055(16) -0.0108(16)
O015 0.025(2) 0.0161(18) 0.021(2) -0.0060(15) 0.0036(16) -0.0053(16)
O016 0.021(2) 0.0219(19) 0.022(2) -0.0072(16) 0.0022(16) -0.0056(16)
O017 0.023(2) 0.021(2) 0.022(2) -0.0056(16) -0.0012(16) -0.0044(16)
O018 0.020(2) 0.0171(18) 0.020(2) -0.0017(15) 0.0012(16) -0.0044(15)
O019 0.023(2) 0.0167(18) 0.0173(19) -0.0029(15) 0.0017(16) -0.0070(16)
O01A 0.026(2) 0.0178(19) 0.024(2) -0.0076(16) 0.0056(17) -0.0083(16)
O01B 0.026(2) 0.0171(18) 0.020(2) -0.0070(15) -0.0013(16) -0.0040(16)
O01C 0.027(2) 0.028(2) 0.024(2) -0.0101(17) -0.0018(17) -0.0075(18)
O01D 0.022(2) 0.024(2) 0.022(2) -0.0062(16) -0.0008(16) -0.0059(16)
O01E 0.020(2) 0.0210(19) 0.0183(19) -0.0033(15) -0.0004(16) -0.0066(16)
O01F 0.028(2) 0.0162(18) 0.024(2) -0.0098(16) 0.0049(17) -0.0023(16)
O01G 0.021(2) 0.028(2) 0.026(2) -0.0094(17) 0.0037(17) -0.0080(17)
O01H 0.021(2) 0.0205(19) 0.019(2) -0.0043(15) 0.0014(16) -0.0053(16)
O01I 0.024(2) 0.0203(19) 0.020(2) -0.0086(16) 0.0033(16) -0.0052(16)
O01J 0.022(2) 0.0206(19) 0.0167(19) -0.0069(15) 0.0015(15) -0.0060(16)
O01K 0.028(2) 0.0165(18) 0.0174(19) -0.0058(15) 0.0019(16) -0.0044(16)
O01L 0.020(2) 0.0162(18) 0.022(2) -0.0068(15) 0.0043(16) -0.0049(15)
O01M 0.019(2) 0.0177(18) 0.022(2) -0.0050(15) 0.0034(16) -0.0041(15)
O01N 0.020(2) 0.0172(18) 0.0190(19) -0.0070(15) 0.0007(15) -0.0032(15)
O01O 0.022(2) 0.0193(19) 0.021(2) -0.0050(16) 0.0033(16) -0.0062(16)
O01P 0.023(2) 0.0163(18) 0.023(2) -0.0007(15) 0.0035(16) -0.0090(16)
O01Q 0.023(2) 0.030(2) 0.023(2) -0.0059(17) 0.0043(17) -0.0096(17)
O01R 0.028(2) 0.026(2) 0.022(2) -0.0096(17) 0.0043(17) -0.0072(17)
O01S 0.023(2) 0.0149(18) 0.026(2) -0.0034(16) 0.0010(17) -0.0055(16)
O01T 0.024(2) 0.024(2) 0.020(2) -0.0051(16) 0.0014(16) -0.0063(17)
O01U 0.029(2) 0.027(2) 0.018(2) -0.0074(16) 0.0034(17) -0.0113(18)
O01V 0.022(2) 0.023(2) 0.021(2) -0.0059(16) 0.0082(16) -0.0010(16)
O01W 0.023(2) 0.0212(19) 0.022(2) -0.0047(17) 0.0012(17) -0.0042(16)
O01X 0.037(2) 0.024(2) 0.024(2) -0.0050(17) -0.0058(18) -0.0095(18)
O01Y 0.022(2) 0.021(2) 0.030(2) -0.0094(17) 0.0080(17) -0.0054(16)
O01Z 0.021(2) 0.026(2) 0.027(2) -0.0098(17) 0.0035(17) -0.0022(17)
O020 0.023(2) 0.027(2) 0.027(2) -0.0011(17) 0.0034(17) -0.0093(17)
O021 0.028(2) 0.025(2) 0.029(2) -0.0047(17) 0.0008(18) -0.0119(18)
O022 0.039(3) 0.030(2) 0.024(2) -0.0126(18) 0.0015(19) -0.0063(19)
O023 0.025(2) 0.027(2) 0.020(2) 0.0011(16) 0.0030(17) -0.0059(17)
O024 0.028(2) 0.029(2) 0.018(2) -0.0025(17) -0.0021(17) -0.0050(17)
O025 0.021(2) 0.027(2) 0.033(2) -0.0098(18) 0.0028(18) -0.0045(17)
O026 0.020(2) 0.022(2) 0.030(2) -0.0003(17) 0.0003(17) -0.0027(16)
O027 0.029(2) 0.0179(19) 0.032(2) -0.0061(17) 0.0024(18) -0.0075(17)
O028 0.044(3) 0.020(2) 0.044(3) -0.0075(19) 0.007(2) -0.0071(19)
N029 0.026(3) 0.022(2) 0.018(2) -0.0042(19) 0.000(2) -0.010(2)
N02A 0.024(3) 0.018(2) 0.025(3) -0.0030(19) -0.004(2) -0.008(2)
N02B 0.028(3) 0.033(3) 0.033(3) -0.009(2) -0.002(2) -0.009(2)
N02C 0.038(3) 0.035(3) 0.029(3) -0.021(2) 0.000(2) -0.004(2)
C02D 0.027(3) 0.019(3) 0.024(3) -0.006(2) 0.006(2) -0.004(2)
C02E 0.030(3) 0.021(3) 0.019(3) -0.002(2) 0.001(2) -0.007(2)
C02F 0.028(3) 0.019(3) 0.018(3) -0.006(2) 0.003(2) -0.006(2)
C02G 0.037(4) 0.046(4) 0.018(3) -0.008(3) 0.003(3) -0.031(3)
C02H 0.032(3) 0.015(3) 0.037(4) -0.002(2) -0.002(3) -0.001(2)
C02I 0.026(3) 0.030(3) 0.030(3) 0.002(3) -0.005(3) -0.012(3)
C02J 0.016(3) 0.021(3) 0.028(3) -0.014(2) -0.001(2) 0.007(2)
C02K 0.024(3) 0.027(3) 0.057(4) -0.016(3) 0.004(3) -0.014(3)
C02L 0.015(3) 0.026(3) 0.023(3) 0.001(2) 0.002(2) -0.007(2)
C02M 0.029(3) 0.024(3) 0.023(3) -0.009(2) 0.005(2) -0.013(2)
C02N 0.023(3) 0.020(3) 0.037(3) -0.013(3) 0.008(3) -0.009(2)
C02O 0.031(3) 0.020(3) 0.029(3) -0.005(2) 0.002(3) -0.004(2)
C02P 0.031(3) 0.022(3) 0.032(3) -0.001(3) 0.008(3) -0.003(3)
N02Q 0.057(4) 0.038(3) 0.045(4) -0.013(3) -0.004(3) -0.010(3)
C02R 0.035(4) 0.020(3) 0.029(3) -0.001(2) -0.004(3) -0.006(3)
C02S 0.029(3) 0.045(4) 0.021(3) -0.006(3) 0.002(3) -0.009(3)
C02T 0.034(4) 0.050(4) 0.040(4) 0.010(3) -0.017(3) -0.020(3)
C02U 0.041(4) 0.022(3) 0.037(4) -0.008(3) 0.009(3) -0.005(3)
C02V 0.050(4) 0.028(3) 0.025(3) -0.010(3) 0.001(3) -0.022(3)
C02W 0.026(3) 0.034(3) 0.039(4) -0.007(3) -0.006(3) 0.003(3)
C02X 0.033(4) 0.032(3) 0.031(3) -0.006(3) -0.003(3) -0.006(3)
C02Y 0.056(4) 0.031(3) 0.030(4) -0.014(3) 0.003(3) -0.017(3)
C02Z 0.036(4) 0.046(4) 0.026(3) -0.023(3) 0.005(3) -0.011(3)
C030 0.035(4) 0.048(4) 0.048(4) -0.013(3) 0.011(3) -0.018(3)
C031 0.018(3) 0.047(4) 0.035(4) -0.014(3) 0.001(3) -0.009(3)
C032 0.035(4) 0.028(3) 0.031(3) -0.009(3) 0.001(3) -0.012(3)
C033 0.044(4) 0.055(4) 0.018(3) -0.001(3) -0.004(3) -0.017(3)
C034 0.052(4) 0.034(4) 0.035(4) 0.000(3) 0.005(3) -0.025(3)
C035 0.040(4) 0.041(4) 0.050(5) -0.001(3) 0.015(3) -0.012(3)
C036 0.049(4) 0.042(4) 0.035(4) 0.007(3) -0.020(3) -0.021(3)
C037 0.031(3) 0.038(4) 0.029(3) -0.008(3) -0.004(3) -0.015(3)
C038 0.022(3) 0.025(3) 0.052(4) -0.007(3) 0.010(3) -0.010(3)
C039 0.046(4) 0.035(3) 0.024(3) -0.004(3) -0.006(3) -0.019(3)
C03A 0.021(3) 0.045(4) 0.040(4) -0.018(3) -0.004(3) -0.015(3)
C03B 0.036(4) 0.016(3) 0.056(5) 0.002(3) -0.002(3) -0.005(3)
C03C 0.029(3) 0.036(3) 0.028(3) -0.010(3) -0.001(3) -0.012(3)
C03D 0.027(3) 0.037(4) 0.041(4) -0.017(3) 0.005(3) -0.011(3)
C03E 0.023(3) 0.032(3) 0.046(4) -0.022(3) 0.001(3) -0.010(3)
C03F 0.049(4) 0.057(4) 0.024(3) -0.019(3) 0.005(3) -0.022(4)
C03G 0.045(4) 0.054(4) 0.045(4) -0.020(4) 0.028(4) -0.026(4)
C03H 0.025(4) 0.053(4) 0.041(4) -0.005(3) 0.006(3) -0.015(3)
C03I 0.028(4) 0.033(3) 0.042(4) -0.001(3) -0.001(3) -0.008(3)
C03J 0.060(5) 0.041(4) 0.029(4) -0.013(3) 0.007(3) -0.033(4)
C03K 0.055(5) 0.028(3) 0.025(3) 0.004(3) 0.000(3) 0.002(3)
C03L 0.037(4) 0.022(3) 0.036(4) 0.011(3) 0.014(3) 0.001(3)
C03M 0.040(4) 0.057(5) 0.041(4) -0.011(3) -0.011(3) -0.022(4)
C03N 0.050(4) 0.043(4) 0.034(4) -0.016(3) 0.000(3) -0.021(3)
C03O 0.056(5) 0.034(4) 0.028(3) 0.000(3) -0.002(3) -0.024(3)
C03P 0.046(5) 0.046(4) 0.048(5) 0.002(4) 0.013(4) -0.016(4)
C03Q 0.035(4) 0.041(4) 0.037(4) -0.012(3) 0.019(3) -0.018(3)
C03R 0.025(4) 0.052(4) 0.051(4) -0.022(4) -0.001(3) -0.012(3)
C03S 0.054(5) 0.067(5) 0.020(3) -0.014(3) -0.001(3) -0.024(4)
C03T 0.018(3) 0.038(4) 0.073(5) -0.001(4) 0.002(3) -0.006(3)
C03U 0.070(6) 0.048(4) 0.038(4) -0.001(3) -0.006(4) -0.027(4)
C03V 0.040(4) 0.024(3) 0.033(4) -0.001(3) -0.016(3) -0.001(3)
C03W 0.067(5) 0.038(4) 0.029(4) -0.007(3) -0.009(3) -0.011(4)
C03X 0.052(5) 0.042(4) 0.034(4) 0.000(3) 0.014(3) -0.018(4)
C03Y 0.044(4) 0.024(3) 0.034(4) 0.000(3) 0.007(3) 0.002(3)
C03Z 0.024(4) 0.036(4) 0.086(6) -0.027(4) 0.006(4) -0.016(3)
C040 0.034(4) 0.042(4) 0.050(4) -0.022(3) 0.002(3) -0.010(3)
C041 0.031(4) 0.027(3) 0.042(4) 0.002(3) 0.001(3) -0.001(3)
C042 0.028(4) 0.026(3) 0.075(6) 0.008(3) 0.008(4) -0.012(3)
C043 0.049(4) 0.026(3) 0.043(4) -0.012(3) 0.014(3) 0.003(3)
C044 0.038(4) 0.050(4) 0.031(4) -0.020(3) 0.001(3) -0.012(3)
C045 0.043(4) 0.036(4) 0.029(3) -0.016(3) 0.002(3) -0.011(3)
C046 0.042(4) 0.040(4) 0.029(3) -0.007(3) -0.008(3) -0.013(3)
C047 0.039(4) 0.051(5) 0.053(5) 0.009(4) 0.015(4) -0.020(4)
C048 0.041(4) 0.062(5) 0.028(4) -0.006(3) -0.001(3) -0.024(4)
C049 0.054(5) 0.052(4) 0.032(4) -0.013(3) -0.001(3) -0.024(4)
C04A 0.036(4) 0.040(4) 0.055(5) 0.006(3) 0.015(4) -0.003(3)
C04B 0.049(5) 0.061(5) 0.020(3) -0.014(3) -0.005(3) -0.001(4)
C04C 0.035(4) 0.063(5) 0.060(5) 0.008(4) 0.005(4) -0.019(4)
C04D 0.053(5) 0.050(4) 0.040(4) -0.022(3) -0.016(4) 0.006(4)
C04E 0.054(5) 0.044(4) 0.041(4) -0.012(3) -0.004(3) -0.016(4)
C04F 0.034(4) 0.042(4) 0.074(5) -0.037(4) 0.003(4) -0.017(3)
C04G 0.051(5) 0.050(4) 0.043(4) -0.014(3) -0.001(3) -0.022(4)
C04H 0.041(4) 0.038(4) 0.033(4) -0.015(3) -0.011(3) -0.005(3)
C04I 0.037(4) 0.058(5) 0.041(4) -0.013(4) -0.006(3) -0.021(4)
C04J 0.045(5) 0.098(7) 0.032(4) -0.007(4) -0.005(3) -0.036(5)
C04K 0.053(5) 0.018(3) 0.069(5) -0.007(3) 0.015(4) 0.004(3)
C04M 0.064(5) 0.035(4) 0.059(5) -0.029(4) 0.000(4) -0.020(4)
C04N 0.020(3) 0.049(4) 0.054(5) -0.004(4) -0.003(3) 0.005(3)
C04O 0.024(4) 0.054(5) 0.060(5) -0.014(4) 0.006(3) -0.010(3)
C04P 0.061(5) 0.046(4) 0.061(5) -0.001(4) 0.006(4) -0.035(4)
C04Q 0.041(4) 0.059(5) 0.037(4) -0.026(3) -0.002(3) -0.016(4)
C04R 0.039(4) 0.067(5) 0.041(4) -0.030(4) 0.005(3) -0.012(4)
C04S 0.049(5) 0.030(4) 0.052(5) -0.007(3) 0.008(4) 0.008(3)
C04T 0.033(4) 0.053(5) 0.073(6) -0.010(4) 0.014(4) -0.029(4)
C04U 0.055(5) 0.075(5) 0.037(4) -0.017(4) 0.008(4) -0.049(4)
C04V 0.079(6) 0.046(4) 0.043(5) -0.015(4) -0.024(4) 0.009(4)
C04W 0.102(7) 0.039(4) 0.023(4) -0.018(3) 0.015(4) -0.020(4)
C04X 0.050(5) 0.076(6) 0.026(4) -0.021(4) -0.002(3) 0.025(4)
C04Y 0.041(4) 0.028(4) 0.096(7) -0.024(4) 0.000(4) -0.014(3)
C04Z 0.051(5) 0.048(5) 0.088(7) -0.029(5) 0.026(4) -0.033(4)
C050 0.059(5) 0.047(5) 0.059(5) -0.003(4) -0.018(4) -0.013(4)
C051 0.073(6) 0.032(4) 0.058(5) -0.017(4) -0.009(4) -0.021(4)
C052 0.063(5) 0.036(4) 0.060(5) -0.017(4) -0.028(4) -0.006(4)
C053 0.053(5) 0.051(5) 0.058(5) -0.019(4) 0.006(4) -0.014(4)
C054 0.055(5) 0.029(4) 0.036(4) 0.007(3) 0.014(3) 0.013(3)
C055 0.035(4) 0.049(4) 0.087(6) -0.036(4) 0.005(4) -0.023(4)
C056 0.101(8) 0.023(4) 0.093(7) -0.017(4) -0.011(6) -0.006(5)
C057 0.041(5) 0.055(5) 0.059(5) -0.001(4) -0.004(4) 0.018(4)
C058 0.042(5) 0.106(7) 0.049(5) -0.034(5) 0.002(4) -0.019(5)
C059 0.048(4) 0.059(5) 0.023(3) -0.014(3) 0.004(3) 0.012(4)
C05A 0.027(4) 0.050(5) 0.077(6) -0.004(4) 0.011(4) 0.000(3)
C05C 0.045(5) 0.075(6) 0.032(4) 0.010(4) -0.001(3) -0.024(4)
C05D 0.067(6) 0.049(5) 0.072(6) -0.012(4) -0.012(5) -0.033(4)
C05E 0.054(5) 0.061(5) 0.075(6) -0.043(5) 0.008(4) -0.022(4)
C05F 0.080(6) 0.052(5) 0.035(4) -0.004(4) -0.009(4) -0.025(4)
C05G 0.046(5) 0.047(4) 0.063(5) -0.016(4) -0.003(4) -0.007(4)
C05H 0.059(5) 0.037(4) 0.042(4) -0.012(3) 0.010(4) -0.004(4)
C05I 0.089(7) 0.035(5) 0.098(8) -0.006(5) -0.030(6) -0.021(5)
C05J 0.077(6) 0.045(5) 0.083(7) -0.027(5) 0.000(5) 0.005(5)
C05K 0.133(9) 0.044(5) 0.115(9) -0.040(5) -0.087(8) 0.022(5)
C05L 0.055(5) 0.054(5) 0.049(5) -0.020(4) -0.001(4) 0.008(4)
C05M 0.084(6) 0.044(5) 0.052(5) -0.004(4) -0.021(5) -0.016(4)
C05O 0.061(5) 0.051(5) 0.055(5) -0.006(4) -0.019(4) -0.005(4)
N05P 0.092(7) 0.109(8) 0.092(7) -0.040(6) -0.013(6) -0.014(6)
C05Q 0.056(5) 0.053(5) 0.077(6) -0.032(4) 0.002(4) -0.018(4)
C05R 0.064(6) 0.066(6) 0.075(7) -0.015(5) -0.009(5) -0.022(5)
C05T 0.067(6) 0.058(5) 0.099(8) -0.042(5) 0.008(6) -0.013(5)
C05U 0.069(6) 0.058(5) 0.075(6) -0.046(5) -0.004(5) -0.001(5)
C05V 0.120(8) 0.060(6) 0.057(6) -0.027(5) -0.047(6) 0.032(5)
C05X 0.100(6) 0.090(6) 0.091(6) 0.034(5) -0.009(5) 0.017(5)
C05Y 0.064(6) 0.082(7) 0.099(8) -0.036(6) 0.003(6) -0.007(5)
C05Z 0.052(6) 0.177(12) 0.056(6) -0.050(7) 0.019(5) -0.041(7)
C066 0.100(6) 0.090(6) 0.091(6) 0.034(5) -0.009(5) 0.017(5)

loop_
_atom_type_symbol
_atom_type_description
_atom_type_scat_dispersion_real
_atom_type_scat_dispersion_imag
_atom_type_scat_source
C C 0.0033 0.0016 'International Tables Vol C Tables 4.2.6.8 and 6.1.1.4'
H H 0.0000 0.0000 'International Tables Vol C Tables 4.2.6.8 and 6.1.1.4'
Co Co 0.3494 0.9721 'International Tables Vol C Tables 4.2.6.8 and 6.1.1.4'
Mo Mo -1.6832 0.6857 'International Tables Vol C Tables 4.2.6.8 and 6.1.1.4'
N N 0.0061 0.0033 'International Tables Vol C Tables 4.2.6.8 and 6.1.1.4'
O O 0.0106 0.0060 'International Tables Vol C Tables 4.2.6.8 and 6.1.1.4'
P P 0.1023 0.0942 'International Tables Vol C Tables 4.2.6.8 and 6.1.1.4'

loop_
_geom_angle_atom_site_label_1
_geom_angle_atom_site_label_2
_geom_angle_atom_site_label_3
_geom_angle
_geom_angle_site_symmetry_1
_geom_angle_site_symmetry_3
O00Q Mo01 O00R 108.88(16) . .
O00Q Mo01 O00Y 110.65(16) . .
O00T Mo01 O00Q 109.05(16) . .
O00T Mo01 O00R 109.88(16) . .
O00T Mo01 O00Y 108.30(16) . .
O00Y Mo01 O00R 110.06(15) . .
O00N Mo02 O00S 108.34(16) . .
O00N Mo02 O019 109.20(16) . .
O00N Mo02 O01N 108.38(16) . .
O00S Mo02 O01N 111.22(16) . .
O019 Mo02 O00S 110.18(16) . .
O019 Mo02 O01N 109.48(16) . .
O00P Mo03 O00Y 75.92(13) . 2_567
O00P Mo03 O013 154.74(14) . .
O00P Mo03 O01O 84.48(15) . .
O013 Mo03 O00Y 81.64(13) . 2_567
O013 Mo03 O01O 79.41(14) . .
O01K Mo03 O00P 99.55(16) . .
O01K Mo03 O00Y 84.90(14) . 2_567
O01K Mo03 O013 89.74(15) . .
O01K Mo03 O01O 160.39(15) . .
O01O Mo03 O00Y 77.43(13) . 2_567
O01V Mo03 O00P 100.75(16) . .
O01V Mo03 O00Y 171.47(16) . 2_567
O01V Mo03 O013 99.80(16) . .
O01V Mo03 O01K 103.48(17) . .
O01V Mo03 O01O 94.51(16) . .
O00X Mo04 O015 158.24(16) . .
O00X Mo04 O01D 99.72(16) . .
O00X Mo04 O01J 89.91(15) . 2_656
O00X Mo04 O01N 83.54(14) . .
O015 Mo04 O01N 76.97(13) . .
O01D Mo04 O015 85.13(15) . .
O01D Mo04 O01J 156.06(15) . 2_656
O01D Mo04 O01N 76.37(14) . .
O01J Mo04 O015 78.32(14) 2_656 .
O01J Mo04 O01N 83.09(13) 2_656 .
O024 Mo04 O00X 103.90(18) . .
O024 Mo04 O015 96.01(17) . .
O024 Mo04 O01D 100.12(17) . .
O024 Mo04 O01J 98.72(16) . 2_656
O024 Mo04 O01N 172.30(15) . .
O00W Mo05 O00R 80.81(14) . 2_567
O00W Mo05 O018 72.35(14) . .
O00W Mo05 O01P 147.34(15) . .
O018 Mo05 O00R 74.65(12) . 2_567
O01P Mo05 O00R 73.21(14) . 2_567
O01P Mo05 O018 81.81(14) . .
O020 Mo05 O00R 166.63(16) . 2_567
O020 Mo05 O00W 102.09(17) . .
O020 Mo05 O018 93.65(15) . .
O020 Mo05 O01P 99.11(17) . .
O020 Mo05 O026 104.63(18) . .
O026 Mo05 O00R 87.75(15) . 2_567
O026 Mo05 O00W 97.73(17) . .
O026 Mo05 O018 160.81(15) . .
O026 Mo05 O01P 100.63(17) . .
O00P Mo06 O00Y 74.08(13) . 2_567
O00P Mo06 O018 81.86(14) . .
O00W Mo06 O00P 148.13(15) . .
O00W Mo06 O00Y 80.23(14) . 2_567
O00W Mo06 O018 73.28(14) . .
O018 Mo06 O00Y 74.55(12) . 2_567
O01T Mo06 O00P 99.70(16) . .
O01T Mo06 O00W 97.76(16) . .
O01T Mo06 O00Y 87.73(15) . 2_567
O01T Mo06 O018 161.15(15) . .
O023 Mo06 O00P 97.16(16) . .
O023 Mo06 O00W 103.71(17) . .
O023 Mo06 O00Y 165.65(16) . 2_567
O023 Mo06 O018 93.19(16) . .
O023 Mo06 O01T 105.17(18) . .
O012 Mo07 O00S 79.80(14) . .
O012 Mo07 O01F 147.03(15) . .
O012 Mo07 O01L 73.23(14) . .
O01F Mo07 O00S 74.08(13) . .
O01F Mo07 O01L 80.90(14) . .
O01L Mo07 O00S 75.42(12) . .
O01R Mo07 O00S 87.44(15) . .
O01R Mo07 O012 98.82(16) . .
O01R Mo07 O01F 99.74(17) . .
O01R Mo07 O01L 162.05(15) . .
O025 Mo07 O00S 166.49(16) . .
O025 Mo07 O012 102.84(17) . .
O025 Mo07 O01F 98.33(17) . .
O025 Mo07 O01L 92.53(16) . .
O025 Mo07 O01R 105.05(18) . .
O01F Mo08 O00S 75.17(14) . .
O01F Mo08 O01H 84.75(15) . .
O01F Mo08 O01M 154.43(15) . .
O01H Mo08 O00S 76.95(13) . .
O01I Mo08 O00S 83.97(15) . .
O01I Mo08 O01F 99.95(16) . .
O01I Mo08 O01H 158.52(15) . .
O01I Mo08 O01M 90.20(15) . .
O01M Mo08 O00S 82.73(13) . .
O01M Mo08 O01H 77.79(14) . .
O027 Mo08 O00S 171.97(16) . .
O027 Mo08 O01F 100.37(17) . .
O027 Mo08 O01H 96.12(17) . .
O027 Mo08 O01I 103.53(18) . .
O027 Mo08 O01M 99.94(16) . .
O012 Mo09 O01D 146.24(15) . .
O012 Mo09 O01L 73.18(14) . .
O012 Mo09 O01N 78.99(14) . .
O01D Mo09 O01L 80.55(14) . .
O01D Mo09 O01N 73.90(14) . .
O01G Mo09 O012 99.03(17) . .
O01G Mo09 O01D 99.48(17) . .
O01G Mo09 O01L 161.71(15) . .
O01G Mo09 O01N 87.45(15) . .
O01L Mo09 O01N 74.92(12) . .
O01Z Mo09 O012 101.86(17) . .
O01Z Mo09 O01D 100.24(17) . .
O01Z Mo09 O01G 105.08(18) . .
O01Z Mo09 O01L 92.84(16) . .
O01Z Mo09 O01N 167.03(16) . .
O00U Mo0A O00R 82.34(14) . 2_567
O00U Mo0A O00Z 78.48(14) . .
O00Z Mo0A O00R 76.08(13) . 2_567
O01P Mo0A O00R 74.93(14) . 2_567
O01P Mo0A O00U 154.75(15) . .
O01P Mo0A O00Z 85.42(15) . .
O01S Mo0A O00R 87.22(15) . 2_567
O01S Mo0A O00U 89.69(16) . .
O01S Mo0A O00Z 160.59(15) . .
O01S Mo0A O01P 99.90(16) . .
O021 Mo0A O00R 168.58(16) . 2_567
O021 Mo0A O00U 100.23(17) . .
O021 Mo0A O00Z 93.44(16) . .
O021 Mo0A O01P 100.03(17) . .
O021 Mo0A O01S 103.86(18) . .
O00Q Co0B O00T 90.64(13) . 2_567
O00Q Co0B O016 172.98(14) . .
O00Q Co0B N02A 89.74(16) . .
O00V Co0B O00Q 91.68(14) . .
O00V Co0B O00T 94.02(13) . 2_567
O00V Co0B O016 89.50(14) . .
O00V Co0B N02A 89.89(15) . .
O014 Co0B O00Q 87.78(14) . .
O014 Co0B O00T 90.98(14) . 2_567
O014 Co0B O00V 174.98(15) . .
O014 Co0B O016 91.63(14) . .
O014 Co0B N02A 85.11(16) . .
O016 Co0B O00T 82.38(13) . 2_567
N02A Co0B O00T 176.06(15) . 2_567
N02A Co0B O016 97.18(16) . .
O00O Co0C O00N 94.89(13) . 2_656
O00O Co0C O010 90.67(14) . .
O00O Co0C O019 89.65(14) . .
O00O Co0C O01B 169.91(14) . 2_656
O00O Co0C N029 85.68(15) . .
O010 Co0C O00N 83.70(13) . 2_656
O019 Co0C O00N 87.27(13) . 2_656
O019 Co0C O010 170.95(14) . .
O019 Co0C N029 90.70(16) . .
O01B Co0C O00N 95.01(14) 2_656 2_656
O01B Co0C O010 88.48(14) 2_656 .
O01B Co0C O019 92.77(14) 2_656 .
O01B Co0C N029 84.50(16) 2_656 .
N029 Co0C O00N 177.89(16) . 2_656
N029 Co0C O010 98.34(16) . .
O00X Co0D O01E 169.19(14) 2_656 .
O011 Co0D O00X 90.85(14) . 2_656
O011 Co0D O01E 81.05(14) . .
O017 Co0D O00X 96.34(15) . 2_656
O017 Co0D O011 143.09(15) . .
O017 Co0D O01C 115.14(16) . .
O017 Co0D O01E 86.08(14) . .
O01C Co0D O00X 98.96(15) . 2_656
O01C Co0D O011 99.26(15) . .
O01C Co0D O01E 89.46(15) . .
O01E Co0E O011 81.00(14) . .
O01E Co0E O01I 90.91(14) . .
O01E Co0E O022 95.84(16) . .
O01I Co0E O011 165.65(14) . .
O01W Co0E O011 84.55(14) . .
O01W Co0E O01E 138.47(15) . .
O01W Co0E O01I 93.95(15) . .
O01W Co0E O022 122.82(16) . .
O022 Co0E O011 89.42(15) . .
O022 Co0E O01I 103.26(15) . .
O01A Co0F O01K 92.73(15) . .
O01A Co0F O01U 142.28(15) . .
O01A Co0F O01Y 87.82(15) . 2_567
O01K Co0F O01Y 168.63(14) . 2_567
O01U Co0F O01K 89.84(15) . .
O01U Co0F O01Y 82.85(15) . 2_567
O01X Co0F O01A 112.83(16) . .
O01X Co0F O01K 97.36(15) . .
O01X Co0F O01U 104.11(16) . .
O01X Co0F O01Y 92.88(15) . 2_567
O01Q Co0G O01S 91.59(15) . 2_567
O01Q Co0G O01U 79.11(14) . .
O01Q Co0G O01Y 117.90(15) . 2_567
O01Q Co0G O028 148.52(17) . .
O01Q Co0G N02Q 80.39(19) . .
O01S Co0G O01U 152.78(14) 2_567 .
O01S Co0G O01Y 85.43(14) 2_567 2_567
O01S Co0G N02Q 86.65(19) 2_567 .
O01Y Co0G O01U 76.77(14) 2_567 .
O01Y Co0G N02Q 160.23(19) 2_567 .
O028 Co0G O01S 109.02(16) . 2_567
O028 Co0G O01U 91.00(15) . .
O028 Co0G O01Y 88.06(16) . 2_567
O028 Co0G N02Q 77.46(19) . .
N02Q Co0G O01U 116.37(19) . .
O00V P00H O013 108.5(2) . .
O00V P00H O01U 111.5(2) . .
O00V P00H C02D 109.3(2) . .
O013 P00H C02D 107.0(2) . .
O01U P00H O013 111.8(2) . .
O01U P00H C02D 108.6(2) . .
O00O P00I O011 110.2(2) . .
O00O P00I O01J 109.8(2) . .
O00O P00I C02F 109.5(2) . .
O011 P00I O01J 111.0(2) . .
O011 P00I C02F 109.3(2) . .
O01J P00I C02F 107.1(2) . .
O00Z P00J O018 111.8(2) . .
O00Z P00J O01O 108.8(2) . .
O00Z P00J C02L 107.9(2) . .
O018 P00J C02L 107.1(2) . .
O01O P00J O018 111.9(2) . .
O01O P00J C02L 109.2(2) . .
O01B P00K O01E 110.1(2) . .
O01B P00K O01M 109.4(2) . .
O01B P00K C02N 109.8(2) . .
O01E P00K O01M 111.1(2) . .
O01E P00K C02N 109.1(2) . .
O01M P00K C02N 107.2(2) . .
O015 P00L O01L 111.6(2) . .
O015 P00L C02E 108.2(2) . .
O01H P00L O015 108.9(2) . .
O01H P00L O01L 111.9(2) . .
O01H P00L C02E 108.4(2) . .
O01L P00L C02E 107.8(2) . .
O00U P00M C02M 105.9(2) . .
O014 P00M O00U 109.0(2) . .
O014 P00M O01Y 111.1(2) . .
O014 P00M C02M 107.4(2) . .
O01Y P00M O00U 112.2(2) . .
O01Y P00M C02M 111.0(2) . .
Mo02 O00N Co0C 166.4(2) . 2_656
P00I O00O Co0C 131.6(2) . .
Mo03 O00P Mo06 120.42(18) . .
Mo01 O00Q Co0B 147.0(2) . .
Mo01 O00R Mo05 120.38(17) . 2_567
Mo01 O00R Mo0A 142.28(19) . 2_567
Mo0A O00R Mo05 90.38(12) 2_567 2_567
Mo02 O00S Mo07 119.70(17) . .
Mo02 O00S Mo08 143.01(18) . .
Mo07 O00S Mo08 89.25(11) . .
Mo01 O00T Co0B 166.7(2) . 2_567
P00M O00U Mo0A 135.9(2) . .
P00H O00V Co0B 134.1(2) . .
Mo05 O00W Mo06 118.14(18) . .
Mo04 O00X Co0D 134.1(2) . 2_656
Mo01 O00Y Mo03 143.07(19) . 2_567
Mo01 O00Y Mo06 120.76(16) . 2_567
Mo03 O00Y Mo06 89.27(11) 2_567 2_567
P00J O00Z Mo0A 136.6(2) . .
Co0C O010 H01G 110.1 . .
Co0C O010 H01H 109.1 . .
H01G O010 H01H 108.9 . .
Co0D O011 Co0E 93.50(14) . .
P00I O011 Co0D 132.9(2) . .
P00I O011 Co0E 133.3(2) . .
Mo07 O012 Mo09 117.26(18) . .
P00H O013 Mo03 136.5(2) . .
P00M O014 Co0B 135.0(2) . .
P00L O015 Mo04 135.9(2) . .
Co0B O016 H01A 111.3 . .
Co0B O016 H01B 110.7 . .
H01A O016 H01B 107.8 . .
Co0D O017 H01I 114.0 . .
Co0D O017 H01J 121.2 . .
H01I O017 H01J 113.5 . .
Mo06 O018 Mo05 90.50(13) . .
P00J O018 Mo05 130.2(2) . .
P00J O018 Mo06 131.5(2) . .
Mo02 O019 Co0C 150.0(2) . .
Co0F O01A H01C 110.9 . .
Co0F O01A H01D 110.5 . .
H01C O01A H01D 108.0 . .
P00K O01B Co0C 132.2(2) . 2_656
C02G O01C Co0D 127.1(4) . .
Mo04 O01D Mo09 120.23(19) . .
Co0E O01E Co0D 93.70(14) . .
P00K O01E Co0D 132.5(2) . .
P00K O01E Co0E 133.8(2) . .
Mo08 O01F Mo07 121.24(18) . .
P00L O01H Mo08 136.6(2) . .
Mo08 O01I Co0E 135.83(19) . .
P00I O01J Mo04 136.9(2) . 2_656
Mo03 O01K Co0F 134.74(19) . .
Mo09 O01L Mo07 89.57(12) . .
P00L O01L Mo07 131.0(2) . .
P00L O01L Mo09 131.0(2) . .
P00K O01M Mo08 136.3(2) . .
Mo02 O01N Mo04 143.18(19) . .
Mo02 O01N Mo09 119.81(16) . .
Mo04 O01N Mo09 89.11(12) . .
P00J O01O Mo03 135.8(2) . .
Mo0A O01P Mo05 121.24(18) . .
Co0G O01Q H01E 110.2 . .
Co0G O01Q H01F 109.5 . .
H01E O01Q H01F 108.9 . .
Mo0A O01S Co0G 143.1(2) . 2_567
Co0F O01U Co0G 92.55(15) . .
P00H O01U Co0F 132.1(2) . .
P00H O01U Co0G 134.1(2) . .
Co0E O01W H01K 125.5 . .
Co0E O01W H01L 121.5 . .
H01K O01W H01L 111.6 . .
C02J O01X Co0F 124.8(3) . .
Co0G O01Y Co0F 94.33(14) 2_567 2_567
P00M O01Y Co0F 128.8(2) . 2_567
P00M O01Y Co0G 136.5(2) . 2_567
C02G O022 Co0E 128.7(4) . .
C02J O028 Co0G 137.6(4) . .
C035 N029 Co0C 124.6(4) . .
C04A N029 Co0C 118.6(4) . .
C04A N029 C035 116.7(5) . .
C02I N02A Co0B 119.4(4) . .
C02I N02A C02S 117.2(5) . .
C02S N02A Co0B 122.8(4) . .
C02X N02B C037 111.7(5) . .
C02X N02B C03A 108.2(5) . .
C02X N02B C03C 110.1(5) . .
C037 N02B C03A 110.3(5) . .
C037 N02B C03C 106.4(4) . .
C03A N02B C03C 110.1(5) . .
C02Z N02C C044 111.1(5) . .
C045 N02C C02Z 109.7(5) . .
C045 N02C C044 107.7(4) . .
C04D N02C C02Z 107.3(4) . .
C04D N02C C044 110.7(5) . .
C04D N02C C045 110.3(5) . .
C02U C02D P00H 110.8(4) . .
C02W C02D P00H 109.6(4) . .
C02W C02D C02U 108.6(5) . .
C02W C02D C03Y 109.2(5) . .
C03Y C02D P00H 109.7(4) . .
C03Y C02D C02U 109.0(5) . .
C02O C02E P00L 109.8(4) . .
C02O C02E C02P 109.0(5) . .
C02O C02E C02R 109.1(5) . .
C02P C02E P00L 109.9(4) . .
C02R C02E P00L 110.3(4) . .
C02R C02E C02P 108.7(5) . .
C03F C02F P00I 110.2(4) . .
C03F C02F C03O 108.6(5) . .
C03O C02F P00I 108.7(4) . .
C059 C02F P00I 111.3(4) . .
C059 C02F C03F 108.7(5) . .
C059 C02F C03O 109.3(5) . .
O01C C02G C04Q 113.0(5) . .
O022 C02G O01C 126.2(5) . .
O022 C02G C04Q 120.8(6) . .
C02O C02H H02H 109.5 . .
C03B C02H H02H 109.5 . .
C03B C02H C02O 109.3(5) . .
C041 C02H H02H 109.5 . .
C041 C02H C02O 109.0(5) . .
C041 C02H C03B 110.0(5) . .
N02A C02I H02I 118.4 . .
N02A C02I C02T 123.2(6) . .
C02T C02I H02I 118.4 . .
O01X C02J C051 115.0(5) . .
O028 C02J O01X 123.4(5) . .
O028 C02J C051 121.3(6) . .
H02G C02K H02J 108.1 . .
C02N C02K H02G 109.5 . .
C02N C02K H02J 109.5 . .
C03Z C02K H02G 109.5 . .
C03Z C02K H02J 109.5 . .
C03Z C02K C02N 110.6(5) . .
C038 C02L P00J 109.4(4) . .
C038 C02L C03H 107.8(5) . .
C03H C02L P00J 109.7(4) . .
C03Q C02L P00J 110.9(4) . .
C03Q C02L C038 108.7(5) . .
C03Q C02L C03H 110.3(5) . .
C02V C02M P00M 110.7(4) . .
C032 C02M P00M 111.3(4) . .
C032 C02M C02V 108.3(4) . .
C03D C02M P00M 108.6(4) . .
C03D C02M C02V 109.5(5) . .
C03D C02M C032 108.4(5) . .
C02K C02N P00K 110.2(4) . .
C02K C02N C03E 107.1(5) . .
C034 C02N P00K 109.6(4) . .
C034 C02N C02K 110.0(5) . .
C034 C02N C03E 109.4(5) . .
C03E C02N P00K 110.5(4) . .
C02E C02O C02H 109.9(5) . .
C02E C02O H02K 109.7 . .
C02E C02O H02L 109.7 . .
C02H C02O H02K 109.7 . .
C02H C02O H02L 109.7 . .
H02K C02O H02L 108.2 . .
C02E C02P H02M 109.7 . .
C02E C02P H02N 109.7 . .
H02M C02P H02N 108.2 . .
C03L C02P C02E 109.8(5) . .
C03L C02P H02M 109.7 . .
C03L C02P H02N 109.7 . .
C05F N02Q Co0G 120.1(5) . .
C05G N02Q Co0G 123.4(5) . .
C05G N02Q C05F 116.2(7) . .
C02E C02R H02O 109.8 . .
C02E C02R H02P 109.8 . .
C02E C02R C03V 109.6(5) . .
H02O C02R H02P 108.2 . .
C03V C02R H02O 109.8 . .
C03V C02R H02P 109.8 . .
N02A C02S H02S 118.5 . .
N02A C02S C033 122.9(6) . .
C033 C02S H02S 118.5 . .
C02I C02T H02T 120.6 . .
C036 C02T C02I 118.8(6) . .
C036 C02T H02T 120.6 . .
C02D C02U H02A 109.8 . .
C02D C02U H02B 109.8 . .
H02A C02U H02B 108.2 . .
C043 C02U C02D 109.4(5) . .
C043 C02U H02A 109.8 . .
C043 C02U H02B 109.8 . .
C02M C02V H02C 109.9 . .
C02M C02V H02D 109.9 . .
H02C C02V H02D 108.3 . .
C03J C02V C02M 109.1(5) . .
C03J C02V H02C 109.9 . .
C03J C02V H02D 109.9 . .
C02D C02W H02E 109.7 . .
C02D C02W H02F 109.7 . .
C02D C02W C04N 109.9(5) . .
H02E C02W H02F 108.2 . .
C04N C02W H02E 109.7 . .
C04N C02W H02F 109.7 . .
N02B C02X H02Q 108.3 . .
N02B C02X H02R 108.3 . .
N02B C02X C052 116.0(5) . .
H02Q C02X H02R 107.4 . .
C052 C02X H02Q 108.3 . .
C052 C02X H02R 108.3 . .
H02U C02Y H02V 108.4 . .
C02Z C02Y H02U 110.0 . .
C02Z C02Y H02V 110.0 . .
C02Z C02Y C03W 108.6(5) . .
C03W C02Y H02U 110.0 . .
C03W C02Y H02V 110.0 . .
N02C C02Z C02Y 115.5(5) . .
N02C C02Z H02W 108.4 . .
N02C C02Z H02X 108.4 . .
C02Y C02Z H02W 108.4 . .
C02Y C02Z H02X 108.4 . .
H02W C02Z H02X 107.5 . .
H8AA C030 H 109.5 . .
H8AA C030 HA 109.5 . .
H C030 HA 109.5 . .
C03I C030 H8AA 109.5 . .
C03I C030 H 109.5 . .
C03I C030 HA 109.5 . .
H9AA C031 HB 108.2 . .
C03C C031 H9AA 109.8 . .
C03C C031 HB 109.8 . .
C03I C031 H9AA 109.8 . .
C03I C031 HB 109.8 . .
C03I C031 C03C 109.5(5) . .
C02M C032 H03A 109.6 . .
C02M C032 H03B 109.6 . .
H03A C032 H03B 108.2 . .
C039 C032 C02M 110.1(5) . .
C039 C032 H03A 109.6 . .
C039 C032 H03B 109.6 . .
C02S C033 H033 120.6 . .
C036 C033 C02S 118.9(6) . .
C036 C033 H033 120.6 . .
C02N C034 H03V 109.8 . .
C02N C034 H03W 109.8 . .
C02N C034 C04P 109.5(6) . .
H03V C034 H03W 108.2 . .
C04P C034 H03V 109.8 . .
C04P C034 H03W 109.8 . .
N029 C035 H035 118.0 . .
N029 C035 C05A 124.0(6) . .
C05A C035 H035 118.0 . .
C02T C036 H036 120.5 . .
C033 C036 C02T 118.9(6) . .
C033 C036 H036 120.5 . .
N02B C037 H0BA 108.5 . .
N02B C037 HC 108.5 . .
N02B C037 C04I 114.9(5) . .
H0BA C037 HC 107.5 . .
C04I C037 H0BA 108.5 . .
C04I C037 HC 108.5 . .
C02L C038 H03C 109.7 . .
C02L C038 H03D 109.7 . .
H03C C038 H03D 108.2 . .
C042 C038 C02L 109.7(5) . .
C042 C038 H03C 109.7 . .
C042 C038 H03D 109.7 . .
C032 C039 H039 109.0 . .
C03M C039 C032 110.0(5) . .
C03M C039 H039 109.0 . .
C03M C039 C03N 109.8(6) . .
C03N C039 C032 109.9(5) . .
C03N C039 H039 109.0 . .
N02B C03A H1BA 108.5 . .
N02B C03A HD 108.5 . .
H1BA C03A HD 107.5 . .
C040 C03A N02B 115.1(5) . .
C040 C03A H1BA 108.5 . .
C040 C03A HD 108.5 . .
C02H C03B H03X 109.9 . .
C02H C03B H03Y 109.9 . .
C02H C03B C03L 109.1(5) . .
H03X C03B H03Y 108.3 . .
C03L C03B H03X 109.9 . .
C03L C03B H03Y 109.9 . .
N02B C03C C031 115.5(5) . .
N02B C03C H2BA 108.4 . .
N02B C03C HE 108.4 . .
C031 C03C H2BA 108.4 . .
C031 C03C HE 108.4 . .
H2BA C03C HE 107.5 . .
C02M C03D H03E 109.6 . .
C02M C03D H03F 109.6 . .
H03E C03D H03F 108.1 . .
C03R C03D C02M 110.4(5) . .
C03R C03D H03E 109.6 . .
C03R C03D H03F 109.6 . .
C02N C03E H03Z 109.8 . .
C02N C03E HF 109.8 . .
H03Z C03E HF 108.2 . .
C04F C03E C02N 109.5(5) . .
C04F C03E H03Z 109.8 . .
C04F C03E HF 109.8 . .
C02F C03F H03 109.8 . .
C02F C03F HG 109.8 . .
C02F C03F C03S 109.2(5) . .
H03 C03F HG 108.3 . .
C03S C03F H03 109.8 . .
C03S C03F HG 109.8 . .
C03Q C03G H03G 109.9 . .
C03Q C03G C03T 109.6(6) . .
C03T C03G H03G 109.9 . .
C047 C03G H03G 109.9 . .
C047 C03G C03Q 108.1(6) . .
C047 C03G C03T 109.2(6) . .
C02L C03H H03H 109.7 . .
C02L C03H H03I 109.7 . .
H03H C03H H03I 108.2 . .
C04O C03H C02L 109.9(5) . .
C04O C03H H03H 109.7 . .
C04O C03H H03I 109.7 . .
C030 C03I C031 112.0(5) . .
C030 C03I H3BA 109.2 . .
C030 C03I HH 109.2 . .
C031 C03I H3BA 109.2 . .
C031 C03I HH 109.2 . .
H3BA C03I HH 107.9 . .
C02V C03J H03J 109.2 . .
C02V C03J C03N 109.1(5) . .
C03N C03J H03J 109.2 . .
C04U C03J C02V 111.2(5) . .
C04U C03J H03J 109.2 . .
C04U C03J C03N 108.9(6) . .
H0AA C03K HI 108.2 . .
C03L C03K H0AA 109.8 . .
C03L C03K HI 109.8 . .
C03L C03K C03V 109.6(5) . .
C03V C03K H0AA 109.8 . .
C03V C03K HI 109.8 . .
C02P C03L C03B 108.8(5) . .
C02P C03L H1AA 109.3 . .
C03B C03L H1AA 109.3 . .
C03K C03L C02P 110.3(5) . .
C03K C03L C03B 109.8(5) . .
C03K C03L H1AA 109.3 . .
C039 C03M H03K 110.0 . .
C039 C03M H03L 110.0 . .
C039 C03M C03R 108.6(6) . .
H03K C03M H03L 108.3 . .
C03R C03M H03K 110.0 . .
C03R C03M H03L 110.0 . .
C039 C03N C03J 108.9(5) . .
C039 C03N H03M 109.9 . .
C039 C03N H03N 109.9 . .
C03J C03N H03M 109.9 . .
C03J C03N H03N 109.9 . .
H03M C03N H03N 108.3 . .
C02F C03O H2AA 109.9 . .
C02F C03O HJ 109.9 . .
C02F C03O C03X 108.9(5) . .
H2AA C03O HJ 108.3 . .
C03X C03O H2AA 109.9 . .
C03X C03O HJ 109.9 . .
C04A C03P H3AA 120.7 . .
C04C C03P H3AA 120.7 . .
C04C C03P C04A 118.7(7) . .
C02L C03Q C03G 109.4(5) . .
C02L C03Q H03O 109.8 . .
C02L C03Q H03P 109.8 . .
C03G C03Q H03O 109.8 . .
C03G C03Q H03P 109.8 . .
H03O C03Q H03P 108.2 . .
C03D C03R C03M 110.2(5) . .
C03D C03R H03R 109.5 . .
C03D C03R C04U 109.0(6) . .
C03M C03R H03R 109.5 . .
C03M C03R C04U 109.0(6) . .
C04U C03R H03R 109.5 . .
C03F C03S H4AA 108.8 . .
C04B C03S C03F 109.8(6) . .
C04B C03S H4AA 108.8 . .
C04B C03S C04W 110.6(6) . .
C04W C03S C03F 109.9(6) . .
C04W C03S H4AA 108.8 . .
C03G C03T H03Q 109.5 . .
C03G C03T H03S 109.5 . .
H03Q C03T H03S 108.0 . .
C04O C03T C03G 110.9(6) . .
C04O C03T H03Q 109.5 . .
C04O C03T H03S 109.5 . .
H0CA C03U HK 109.5 . .
H0CA C03U HL 109.5 . .
HK C03U HL 109.5 . .
C03W C03U H0CA 109.5 . .
C03W C03U HK 109.5 . .
C03W C03U HL 109.5 . .
C02R C03V H5AA 109.5 . .
C03K C03V C02R 109.2(5) . .
C03K C03V H5AA 109.5 . .
C041 C03V C02R 109.6(5) . .
C041 C03V C03K 109.5(5) . .
C041 C03V H5AA 109.5 . .
C02Y C03W H1CA 109.1 . .
C02Y C03W HM 109.1 . .
C03U C03W C02Y 112.4(6) . .
C03U C03W H1CA 109.1 . .
C03U C03W HM 109.1 . .
H1CA C03W HM 107.8 . .
C03O C03X H6AA 109.1 . .
C04B C03X C03O 110.9(5) . .
C04B C03X H6AA 109.1 . .
C05C C03X C03O 107.1(6) . .
C05C C03X H6AA 109.1 . .
C05C C03X C04B 111.5(6) . .
C02D C03Y H03T 109.7 . .
C02D C03Y H03U 109.7 . .
C02D C03Y C054 109.7(5) . .
H03T C03Y H03U 108.2 . .
C054 C03Y H03T 109.7 . .
C054 C03Y H03U 109.7 . .
C02K C03Z H7AA 109.1 . .
C02K C03Z C055 109.3(6) . .
C04Z C03Z C02K 109.1(6) . .
C04Z C03Z H7AA 109.1 . .
C04Z C03Z C055 111.0(6) . .
C055 C03Z H7AA 109.1 . .
C03A C040 H4BA 109.1 . .
C03A C040 HN 109.1 . .
H4BA C040 HN 107.8 . .
C04G C040 C03A 112.5(6) . .
C04G C040 H4BA 109.1 . .
C04G C040 HN 109.1 . .
C02H C041 C03V 110.1(5) . .
C02H C041 H04K 109.6 . .
C02H C041 H04L 109.6 . .
C03V C041 H04K 109.6 . .
C03V C041 H04L 109.6 . .
H04K C041 H04L 108.2 . .
C038 C042 H042 109.1 . .
C047 C042 C038 109.5(6) . .
C047 C042 H042 109.1 . .
C047 C042 C04T 111.0(6) . .
C04T C042 C038 109.0(6) . .
C04T C042 H042 109.1 . .
C02U C043 H043 109.2 . .
C04K C043 C02U 110.3(5) . .
C04K C043 H043 109.2 . .
C04S C043 C02U 110.5(5) . .
C04S C043 H043 109.2 . .
C04S C043 C04K 108.3(6) . .
N02C C044 H2CA 108.8 . .
N02C C044 HO 108.8 . .
N02C C044 C04R 114.0(5) . .
H2CA C044 HO 107.7 . .
C04R C044 H2CA 108.8 . .
C04R C044 HO 108.8 . .
N02C C045 H3CA 108.8 . .
N02C C045 HP 108.8 . .
N02C C045 C046 113.9(5) . .
H3CA C045 HP 107.7 . .
C046 C045 H3CA 108.8 . .
C046 C045 HP 108.8 . .
C045 C046 H4CA 109.1 . .
C045 C046 HQ 109.1 . .
H4CA C046 HQ 107.9 . .
C049 C046 C045 112.4(5) . .
C049 C046 H4CA 109.1 . .
C049 C046 HQ 109.1 . .
C03G C047 H04A 109.8 . .
C03G C047 H04B 109.8 . .
C042 C047 C03G 109.4(6) . .
C042 C047 H04A 109.8 . .
C042 C047 H04B 109.8 . .
H04A C047 H04B 108.2 . .
H5BA C048 HR 107.8 . .
C04I C048 H5BA 109.1 . .
C04I C048 HR 109.1 . .
C04J C048 H5BA 109.1 . .
C04J C048 HR 109.1 . .
C04J C048 C04I 112.5(6) . .
C046 C049 H5CA 109.1 . .
C046 C049 HS 109.1 . .
C046 C049 C04E 112.6(6) . .
H5CA C049 HS 107.8 . .
C04E C049 H5CA 109.1 . .
C04E C049 HS 109.1 . .
N029 C04A C03P 123.7(7) . .
N029 C04A H04M 118.1 . .
C03P C04A H04M 118.1 . .
C03S C04B C03X 109.7(6) . .
C03S C04B H04P 109.7 . .
C03S C04B H04Q 109.7 . .
C03X C04B H04P 109.7 . .
C03X C04B H04Q 109.7 . .
H04P C04B H04Q 108.2 . .
C03P C04C H04R 120.1 . .
C03P C04C C05A 119.8(7) . .
C05A C04C H04R 120.1 . .
N02C C04D H6CA 108.6 . .
N02C C04D HT 108.6 . .
H6CA C04D HT 107.6 . .
C05V C04D N02C 114.6(6) . .
C05V C04D H6CA 108.6 . .
C05V C04D HT 108.6 . .
C049 C04E H7CA 109.5 . .
C049 C04E HU 109.5 . .
C049 C04E HV 109.5 . .
H7CA C04E HU 109.5 . .
H7CA C04E HV 109.5 . .
HU C04E HV 109.5 . .
C03E C04F H04S 109.3 . .
C04Y C04F C03E 108.7(6) . .
C04Y C04F H04S 109.3 . .
C04Y C04F C055 110.0(6) . .
C055 C04F C03E 110.0(5) . .
C055 C04F H04S 109.3 . .
C040 C04G H6BA 109.3 . .
C040 C04G HW 109.3 . .
C040 C04G C05E 111.5(6) . .
H6BA C04G HW 108.0 . .
C05E C04G H6BA 109.3 . .
C05E C04G HW 109.3 . .
C05H C04H C04Q 122.2(6) . .
C05H C04H C05Q 119.9(6) . .
C05Q C04H C04Q 117.9(7) . .
C037 C04I C048 109.3(5) . .
C037 C04I H7BA 109.8 . .
C037 C04I HX 109.8 . .
C048 C04I H7BA 109.8 . .
C048 C04I HX 109.8 . .
H7BA C04I HX 108.3 . .
C048 C04J H8BA 109.5 . .
C048 C04J HY 109.5 . .
C048 C04J HZ 109.5 . .
H8BA C04J HY 109.5 . .
H8BA C04J HZ 109.5 . .
HY C04J HZ 109.5 . .
C043 C04K H04C 109.8 . .
C043 C04K H04D 109.8 . .
C043 C04K C054 109.6(6) . .
H04C C04K H04D 108.2 . .
C054 C04K H04C 109.8 . .
C054 C04K H04D 109.8 . .
C053 C04M C051 120.6(7) . .
C05D C04M C051 120.5(8) . .
C05D C04M C053 118.7(8) . .
C02W C04N H04N 109.4 . .
C04S C04N C02W 110.1(6) . .
C04S C04N H04N 109.4 . .
C04S C04N C057 109.9(7) . .
C057 C04N C02W 108.5(6) . .
C057 C04N H04N 109.4 . .
C03H C04O H04O 109.6 . .
C03T C04O C03H 107.7(6) . .
C03T C04O H04O 109.6 . .
C04T C04O C03H 110.5(6) . .
C04T C04O C03T 109.7(7) . .
C04T C04O H04O 109.6 . .
C034 C04P H04T 109.9 . .
C04Y C04P C034 108.8(6) . .
C04Y C04P H04T 109.9 . .
C04Z C04P C034 108.7(6) . .
C04Z C04P H04T 109.9 . .
C04Z C04P C04Y 109.6(7) . .
C02G C04Q H04U 107.9 . .
C02G C04Q H04V 107.9 . .
C04H C04Q C02G 117.6(6) . .
C04H C04Q H04U 107.9 . .
C04H C04Q H04V 107.9 . .
H04U C04Q H04V 107.2 . .
C044 C04R H8CA 109.7 . .
C044 C04R H3DA 109.7 . .
H8CA C04R H3DA 108.2 . .
C058 C04R C044 109.9(5) . .
C058 C04R H8CA 109.7 . .
C058 C04R H3DA 109.7 . .
C043 C04S C04N 110.0(6) . .
C043 C04S H04E 109.7 . .
C043 C04S H04F 109.7 . .
C04N C04S H04E 109.7 . .
C04N C04S H04F 109.7 . .
H04E C04S H04F 108.2 . .
C042 C04T H04G 109.7 . .
C042 C04T H04H 109.7 . .
C04O C04T C042 110.0(6) . .
C04O C04T H04G 109.7 . .
C04O C04T H04H 109.7 . .
H04G C04T H04H 108.2 . .
C03J C04U C03R 110.0(5) . .
C03J C04U H04I 109.7 . .
C03J C04U H04J 109.7 . .
C03R C04U H04I 109.7 . .
C03R C04U H04J 109.7 . .
H04I C04U H04J 108.2 . .
H9BA C04V H4DA 108.0 . .
C052 C04V H9BA 109.3 . .
C052 C04V H4DA 109.3 . .
C052 C04V C05K 111.5(7) . .
C05K C04V H9BA 109.3 . .
C05K C04V H4DA 109.3 . .
C03S C04W H04W 109.8 . .
C03S C04W H04X 109.8 . .
C03S C04W C04X 109.5(5) . .
H04W C04W H04X 108.2 . .
C04X C04W H04W 109.8 . .
C04X C04W H04X 109.8 . .
C04W C04X H04Y 110.4 . .
C04W C04X C059 107.5(7) . .
C059 C04X H04Y 110.4 . .
C05C C04X C04W 109.3(6) . .
C05C C04X H04Y 110.4 . .
C05C C04X C059 108.8(6) . .
C04F C04Y C04P 110.7(6) . .
C04F C04Y H04Z 109.5 . .
C04F C04Y H5DA 109.5 . .
C04P C04Y H04Z 109.5 . .
C04P C04Y H5DA 109.5 . .
H04Z C04Y H5DA 108.1 . .
C03Z C04Z C04P 110.0(6) . .
C03Z C04Z H04 109.7 . .
C03Z C04Z H6DA 109.7 . .
C04P C04Z H04 109.7 . .
C04P C04Z H6DA 109.7 . .
H04 C04Z H6DA 108.2 . .
C05M C050 H050 120.0 . .
C05O C050 H050 120.0 . .
C05O C050 C05M 120.1(8) . .
C02J C051 H05A 109.3 . .
C02J C051 H05B 109.3 . .
C04M C051 C02J 111.5(6) . .
C04M C051 H05A 109.3 . .
C04M C051 H05B 109.3 . .
H05A C051 H05B 108.0 . .
C02X C052 H05X 109.5 . .
C02X C052 H05Y 109.5 . .
C04V C052 C02X 110.9(6) . .
C04V C052 H05X 109.5 . .
C04V C052 H05Y 109.5 . .
H05X C052 H05Y 108.1 . .
C04M C053 H053 119.8 . .
C04M C053 C05J 120.5(8) . .
C05J C053 H053 119.8 . .
C03Y C054 H054 109.8 . .
C04K C054 C03Y 108.6(6) . .
C04K C054 H054 109.8 . .
C057 C054 C03Y 109.4(6) . .
C057 C054 C04K 109.5(6) . .
C057 C054 H054 109.8 . .
C03Z C055 H05H 110.0 . .
C03Z C055 H05K 110.0 . .
C04F C055 C03Z 108.3(6) . .
C04F C055 H05H 110.0 . .
C04F C055 H05K 110.0 . .
H05H C055 H05K 108.4 . .
C05I C056 H056 119.3 . .
C05I C056 C05J 121.4(9) . .
C05J C056 H056 119.3 . .
C04N C057 C054 109.9(6) . .
C04N C057 H05C 109.7 . .
C04N C057 H05D 109.7 . .
C054 C057 H05C 109.7 . .
C054 C057 H05D 109.7 . .
H05C C057 H05D 108.2 . .
C04R C058 H9CA 109.4 . .
C04R C058 H7DA 109.4 . .
C04R C058 C05Z 111.3(7) . .
H9CA C058 H7DA 108.0 . .
C05Z C058 H9CA 109.4 . .
C05Z C058 H7DA 109.4 . .
C02F C059 C04X 110.1(5) . .
C02F C059 H05L 109.6 . .
C02F C059 H05N 109.6 . .
C04X C059 H05L 109.6 . .
C04X C059 H05N 109.6 . .
H05L C059 H05N 108.2 . .
C035 C05A C04C 116.8(7) . .
C035 C05A H05P 121.6 . .
C04C C05A H05P 121.6 . .
C03X C05C C04X 110.8(6) . .
C03X C05C H05Q 109.5 . .
C03X C05C H05R 109.5 . .
C04X C05C H05Q 109.5 . .
C04X C05C H05R 109.5 . .
H05Q C05C H05R 108.1 . .
C04M C05D H05E 118.9 . .
C04M C05D C05I 122.2(9) . .
C05I C05D H05E 118.9 . .
C04G C05E H05Z 109.5 . .
C04G C05E H8DA 109.5 . .
C04G C05E H9DA 109.5 . .
H05Z C05E H8DA 109.5 . .
H05Z C05E H9DA 109.5 . .
H8DA C05E H9DA 109.5 . .
N02Q C05F H05F 117.9 . .
N02Q C05F C05M 124.1(8) . .
C05M C05F H05F 117.9 . .
N02Q C05G H05G 118.5 . .
N02Q C05G C05O 123.0(8) . .
C05O C05G H05G 118.5 . .
C04H C05H H05S 120.0 . .
C04H C05H C05L 120.1(7) . .
C05L C05H H05S 120.0 . .
C056 C05I C05D 118.1(9) . .
C056 C05I H05I 120.9 . .
C05D C05I H05I 120.9 . .
C053 C05J H05J 120.5 . .
C056 C05J C053 118.9(9) . .
C056 C05J H05J 120.5 . .
C04V C05K H05 109.5 . .
C04V C05K H0EA 109.5 . .
C04V C05K H1EA 109.5 . .
H05 C05K H0EA 109.5 . .
H05 C05K H1EA 109.5 . .
H0EA C05K H1EA 109.5 . .
C05H C05L H05T 120.1 . .
C05U C05L C05H 119.7(8) . .
C05U C05L H05T 120.1 . .
C050 C05M H05M 121.1 . .
C05F C05M C050 117.8(8) . .
C05F C05M H05M 121.1 . .
C050 C05O C05G 118.7(8) . .
C050 C05O H05O 120.6 . .
C05G C05O H05O 120.6 . .
C04H C05Q H05U 119.6 . .
C05T C05Q C04H 120.8(8) . .
C05T C05Q H05U 119.6 . .
N05P C05R C05Y 177.9(11) . .
C05Q C05T H05V 120.4 . .
C05Q C05T C05U 119.2(8) . .
C05U C05T H05V 120.4 . .
C05L C05U C05T 120.3(7) . .
C05L C05U H05W 119.9 . .
C05T C05U H05W 119.9 . .
C04D C05V H0DA 109.2 . .
C04D C05V H2EA 109.2 . .
H0DA C05V H2EA 107.9 . .
C05X C05V C04D 112.1(8) . .
C05X C05V H0DA 109.2 . .
C05X C05V H2EA 109.2 . .
N063 C05W C05S 174.4(17) . .
C05V C05X H1DA 109.3 . .
C05V C05X H3EA 109.3 . .
C05V C05X C066 111.7(9) . .
H1DA C05X H3EA 107.9 . .
C066 C05X H1DA 109.3 . .
C066 C05X H3EA 109.3 . .
C058 C05Z H2DA 109.5 . .
C058 C05Z H4EA 109.5 . .
C058 C05Z H5EA 109.5 . .
H2DA C05Z H4EA 109.5 . .
H2DA C05Z H5EA 109.5 . .
H4EA C05Z H5EA 109.5 . .
N061 C060 C062 175.0(14) . .
C05X C066 H06A 109.5 . .
C05X C066 H06B 109.5 . .
C05X C066 H06C 109.5 . .
H06A C066 H06B 109.5 . .
H06A C066 H06C 109.5 . .
H06B C066 H06C 109.5 . .
N0AA C2 C1 177.4(10) . .
N1AA C0AA C3 138(3) . .

loop_
_geom_bond_atom_site_label_1
_geom_bond_atom_site_label_2
_geom_bond_distance
_geom_bond_site_symmetry_2
Mo01 O00Q 1.741(3) .
Mo01 O00R 1.806(3) .
Mo01 O00T 1.721(4) .
Mo01 O00Y 1.806(3) .
Mo02 O00N 1.720(3) .
Mo02 O00S 1.802(3) .
Mo02 O019 1.740(3) .
Mo02 O01N 1.809(4) .
Mo03 O00P 1.866(4) .
Mo03 O00Y 2.343(3) 2_567
Mo03 O013 2.020(4) .
Mo03 O01K 1.743(4) .
Mo03 O01O 2.112(4) .
Mo03 O01V 1.690(3) .
Mo04 O00X 1.751(4) .
Mo04 O015 2.086(4) .
Mo04 O01D 1.873(4) .
Mo04 O01J 2.031(4) 2_656
Mo04 O01N 2.316(4) .
Mo04 O024 1.691(4) .
Mo05 O00R 2.357(4) 2_567
Mo05 O00W 1.913(4) .
Mo05 O018 2.332(3) .
Mo05 O01P 1.927(4) .
Mo05 O020 1.700(4) .
Mo05 O026 1.711(4) .
Mo06 O00P 1.944(4) .
Mo06 O00W 1.915(3) .
Mo06 O00Y 2.364(3) 2_567
Mo06 O018 2.291(4) .
Mo06 O01T 1.717(4) .
Mo06 O023 1.694(4) .
Mo07 O00S 2.359(3) .
Mo07 O012 1.912(3) .
Mo07 O01F 1.936(4) .
Mo07 O01L 2.320(4) .
Mo07 O01R 1.720(4) .
Mo07 O025 1.694(4) .
Mo08 O00S 2.360(3) .
Mo08 O01F 1.868(4) .
Mo08 O01H 2.102(4) .
Mo08 O01I 1.754(4) .
Mo08 O01M 2.025(3) .
Mo08 O027 1.691(4) .
Mo09 O012 1.916(4) .
Mo09 O01D 1.926(4) .
Mo09 O01G 1.718(4) .
Mo09 O01L 2.319(3) .
Mo09 O01N 2.379(3) .
Mo09 O01Z 1.688(4) .
Mo0A O00R 2.319(4) 2_567
Mo0A O00U 2.029(4) .
Mo0A O00Z 2.105(3) .
Mo0A O01P 1.880(4) .
Mo0A O01S 1.745(4) .
Mo0A O021 1.689(4) .
Co0B O00Q 2.086(4) .
Co0B O00T 2.167(4) 2_567
Co0B O00V 2.051(3) .
Co0B O014 2.048(3) .
Co0B O016 2.161(4) .
Co0B N02A 2.142(5) .
Co0C O00N 2.164(3) 2_656
Co0C O00O 2.071(4) .
Co0C O010 2.139(4) .
Co0C O019 2.075(4) .
Co0C O01B 2.072(4) 2_656
Co0C N029 2.104(4) .
Co0D O00X 2.048(4) 2_656
Co0D O011 1.987(4) .
Co0D O017 1.972(4) .
Co0D O01C 1.973(4) .
Co0D O01E 2.192(4) .
Co0E O011 2.197(3) .
Co0E O01E 1.985(4) .
Co0E O01I 2.052(4) .
Co0E O01W 1.979(4) .
Co0E O022 2.012(4) .
Co0F O01A 1.977(4) .
Co0F O01K 2.089(4) .
Co0F O01U 1.981(4) .
Co0F O01X 1.967(4) .
Co0F O01Y 2.203(4) 2_567
Co0G O01Q 1.997(4) .
Co0G O01S 2.076(4) 2_567
Co0G O01U 2.362(4) .
Co0G O01Y 2.091(4) 2_567
Co0G O028 2.016(4) .
Co0G N02Q 2.276(6) .
P00H O00V 1.518(4) .
P00H O013 1.550(4) .
P00H O01U 1.532(4) .
P00H C02D 1.822(6) .
P00I O00O 1.513(4) .
P00I O011 1.538(4) .
P00I O01J 1.549(4) .
P00I C02F 1.826(5) .
P00J O00Z 1.528(4) .
P00J O018 1.561(4) .
P00J O01O 1.535(4) .
P00J C02L 1.810(5) .
P00K O01B 1.513(4) .
P00K O01E 1.534(4) .
P00K O01M 1.548(4) .
P00K C02N 1.830(6) .
P00L O015 1.535(4) .
P00L O01H 1.524(4) .
P00L O01L 1.555(4) .
P00L C02E 1.809(6) .
P00M O00U 1.548(4) .
P00M O014 1.506(4) .
P00M O01Y 1.531(4) .
P00M C02M 1.824(6) .
O00N Co0C 2.164(3) 2_656
O00R Mo05 2.357(4) 2_567
O00R Mo0A 2.319(4) 2_567
O00T Co0B 2.167(4) 2_567
O00X Co0D 2.048(4) 2_656
O00Y Mo03 2.343(3) 2_567
O00Y Mo06 2.364(3) 2_567
O010 H01G 0.8753 .
O010 H01H 0.8741 .
O016 H01A 0.8971 .
O016 H01B 0.8974 .
O017 H01I 0.8653 .
O017 H01J 0.8579 .
O01A H01C 0.8908 .
O01A H01D 0.8901 .
O01B Co0C 2.072(4) 2_656
O01C C02G 1.274(7) .
O01J Mo04 2.031(4) 2_656
O01Q H01E 0.8788 .
O01Q H01F 0.8794 .
O01S Co0G 2.076(4) 2_567
O01W H01K 0.8678 .
O01W H01L 0.8648 .
O01X C02J 1.322(7) .
O01Y Co0F 2.203(4) 2_567
O01Y Co0G 2.091(4) 2_567
O022 C02G 1.239(7) .
O028 C02J 1.232(7) .
N029 C035 1.335(8) .
N029 C04A 1.333(8) .
N02A C02I 1.323(7) .
N02A C02S 1.342(7) .
N02B C02X 1.507(7) .
N02B C037 1.512(8) .
N02B C03A 1.521(7) .
N02B C03C 1.523(8) .
N02C C02Z 1.519(8) .
N02C C044 1.524(8) .
N02C C045 1.516(8) .
N02C C04D 1.514(8) .
C02D C02U 1.549(8) .
C02D C02W 1.534(8) .
C02D C03Y 1.540(8) .
C02E C02O 1.536(7) .
C02E C02P 1.553(8) .
C02E C02R 1.539(8) .
C02F C03F 1.538(8) .
C02F C03O 1.540(8) .
C02F C059 1.533(8) .
C02G C04Q 1.524(8) .
C02H H02H 1.0000 .
C02H C02O 1.541(7) .
C02H C03B 1.532(9) .
C02H C041 1.524(9) .
C02I H02I 0.9500 .
C02I C02T 1.377(8) .
C02J C051 1.508(8) .
C02K H02G 0.9900 .
C02K H02J 0.9900 .
C02K C02N 1.533(8) .
C02K C03Z 1.529(8) .
C02L C038 1.548(8) .
C02L C03H 1.558(8) .
C02L C03Q 1.521(8) .
C02M C02V 1.549(8) .
C02M C032 1.544(8) .
C02M C03D 1.540(8) .
C02N C034 1.523(8) .
C02N C03E 1.561(8) .
C02O H02K 0.9900 .
C02O H02L 0.9900 .
C02P H02M 0.9900 .
C02P H02N 0.9900 .
C02P C03L 1.525(8) .
N02Q C05F 1.356(9) .
N02Q C05G 1.335(9) .
C02R H02O 0.9900 .
C02R H02P 0.9900 .
C02R C03V 1.544(8) .
C02S H02S 0.9500 .
C02S C033 1.376(8) .
C02T H02T 0.9500 .
C02T C036 1.372(9) .
C02U H02A 0.9900 .
C02U H02B 0.9900 .
C02U C043 1.536(8) .
C02V H02C 0.9900 .
C02V H02D 0.9900 .
C02V C03J 1.542(9) .
C02W H02E 0.9900 .
C02W H02F 0.9900 .
C02W C04N 1.553(8) .
C02X H02Q 0.9900 .
C02X H02R 0.9900 .
C02X C052 1.519(9) .
C02Y H02U 0.9900 .
C02Y H02V 0.9900 .
C02Y C02Z 1.531(9) .
C02Y C03W 1.532(9) .
C02Z H02W 0.9900 .
C02Z H02X 0.9900 .
C030 H8AA 0.9800 .
C030 H 0.9800 .
C030 HA 0.9800 .
C030 C03I 1.524(8) .
C031 H9AA 0.9900 .
C031 HB 0.9900 .
C031 C03C 1.530(8) .
C031 C03I 1.529(9) .
C032 H03A 0.9900 .
C032 H03B 0.9900 .
C032 C039 1.531(8) .
C033 H033 0.9500 .
C033 C036 1.365(9) .
C034 H03V 0.9900 .
C034 H03W 0.9900 .
C034 C04P 1.557(9) .
C035 H035 0.9500 .
C035 C05A 1.384(9) .
C036 H036 0.9500 .
C037 H0BA 0.9900 .
C037 HC 0.9900 .
C037 C04I 1.513(9) .
C038 H03C 0.9900 .
C038 H03D 0.9900 .
C038 C042 1.533(8) .
C039 H039 1.0000 .
C039 C03M 1.524(9) .
C039 C03N 1.530(9) .
C03A H1BA 0.9900 .
C03A HD 0.9900 .
C03A C040 1.519(8) .
C03B H03X 0.9900 .
C03B H03Y 0.9900 .
C03B C03L 1.548(9) .
C03C H2BA 0.9900 .
C03C HE 0.9900 .
C03D H03E 0.9900 .
C03D H03F 0.9900 .
C03D C03R 1.527(9) .
C03E H03Z 0.9900 .
C03E HF 0.9900 .
C03E C04F 1.542(8) .
C03F H03 0.9900 .
C03F HG 0.9900 .
C03F C03S 1.551(8) .
C03G H03G 1.0000 .
C03G C03Q 1.551(8) .
C03G C03T 1.554(10) .
C03G C047 1.522(10) .
C03H H03H 0.9900 .
C03H H03I 0.9900 .
C03H C04O 1.541(9) .
C03I H3BA 0.9900 .
C03I HH 0.9900 .
C03J H03J 1.0000 .
C03J C03N 1.543(8) .
C03J C04U 1.506(10) .
C03K H0AA 0.9900 .
C03K HI 0.9900 .
C03K C03L 1.523(10) .
C03K C03V 1.530(9) .
C03L H1AA 1.0000 .
C03M H03K 0.9900 .
C03M H03L 0.9900 .
C03M C03R 1.536(9) .
C03N H03M 0.9900 .
C03N H03N 0.9900 .
C03O H2AA 0.9900 .
C03O HJ 0.9900 .
C03O C03X 1.558(9) .
C03P H3AA 0.9500 .
C03P C04A 1.376(9) .
C03P C04C 1.354(10) .
C03Q H03O 0.9900 .
C03Q H03P 0.9900 .
C03R H03R 1.0000 .
C03R C04U 1.541(10) .
C03S H4AA 1.0000 .
C03S C04B 1.486(10) .
C03S C04W 1.501(10) .
C03T H03Q 0.9900 .
C03T H03S 0.9900 .
C03T C04O 1.506(10) .
C03U H0CA 0.9800 .
C03U HK 0.9800 .
C03U HL 0.9800 .
C03U C03W 1.521(10) .
C03V H5AA 1.0000 .
C03V C041 1.525(9) .
C03W H1CA 0.9900 .
C03W HM 0.9900 .
C03X H6AA 1.0000 .
C03X C04B 1.497(10) .
C03X C05C 1.491(10) .
C03Y H03T 0.9900 .
C03Y H03U 0.9900 .
C03Y C054 1.557(8) .
C03Z H7AA 1.0000 .
C03Z C04Z 1.514(11) .
C03Z C055 1.532(10) .
C040 H4BA 0.9900 .
C040 HN 0.9900 .
C040 C04G 1.515(9) .
C041 H04K 0.9900 .
C041 H04L 0.9900 .
C042 H042 1.0000 .
C042 C047 1.518(11) .
C042 C04T 1.523(10) .
C043 H043 1.0000 .
C043 C04K 1.532(9) .
C043 C04S 1.513(10) .
C044 H2CA 0.9900 .
C044 HO 0.9900 .
C044 C04R 1.539(9) .
C045 H3CA 0.9900 .
C045 HP 0.9900 .
C045 C046 1.530(9) .
C046 H4CA 0.9900 .
C046 HQ 0.9900 .
C046 C049 1.501(9) .
C047 H04A 0.9900 .
C047 H04B 0.9900 .
C048 H5BA 0.9900 .
C048 HR 0.9900 .
C048 C04I 1.533(9) .
C048 C04J 1.504(9) .
C049 H5CA 0.9900 .
C049 HS 0.9900 .
C049 C04E 1.520(9) .
C04A H04M 0.9500 .
C04B H04P 0.9900 .
C04B H04Q 0.9900 .
C04C H04R 0.9500 .
C04C C05A 1.399(10) .
C04D H6CA 0.9900 .
C04D HT 0.9900 .
C04D C05V 1.503(10) .
C04E H7CA 0.9800 .
C04E HU 0.9800 .
C04E HV 0.9800 .
C04F H04S 1.0000 .
C04F C04Y 1.515(11) .
C04F C055 1.531(10) .
C04G H6BA 0.9900 .
C04G HW 0.9900 .
C04G C05E 1.523(10) .
C04H C04Q 1.479(8) .
C04H C05H 1.367(10) .
C04H C05Q 1.394(10) .
C04I H7BA 0.9900 .
C04I HX 0.9900 .
C04J H8BA 0.9800 .
C04J HY 0.9800 .
C04J HZ 0.9800 .
C04K H04C 0.9900 .
C04K H04D 0.9900 .
C04K C054 1.535(10) .
C04M C051 1.468(10) .
C04M C053 1.388(10) .
C04M C05D 1.381(10) .
C04N H04N 1.0000 .
C04N C04S 1.514(10) .
C04N C057 1.515(10) .
C04O H04O 1.0000 .
C04O C04T 1.505(10) .
C04P H04T 1.0000 .
C04P C04Y 1.533(11) .
C04P C04Z 1.526(11) .
C04Q H04U 0.9900 .
C04Q H04V 0.9900 .
C04R H8CA 0.9900 .
C04R H3DA 0.9900 .
C04R C058 1.523(10) .
C04S H04E 0.9900 .
C04S H04F 0.9900 .
C04T H04G 0.9900 .
C04T H04H 0.9900 .
C04U H04I 0.9900 .
C04U H04J 0.9900 .
C04V H9BA 0.9900 .
C04V H4DA 0.9900 .
C04V C052 1.506(10) .
C04V C05K 1.533(11) .
C04W H04W 0.9900 .
C04W H04X 0.9900 .
C04W C04X 1.549(11) .
C04X H04Y 1.0000 .
C04X C059 1.551(9) .
C04X C05C 1.523(11) .
C04Y H04Z 0.9900 .
C04Y H5DA 0.9900 .
C04Z H04 0.9900 .
C04Z H6DA 0.9900 .
C050 H050 0.9500 .
C050 C05M 1.392(11) .
C050 C05O 1.338(11) .
C051 H05A 0.9900 .
C051 H05B 0.9900 .
C052 H05X 0.9900 .
C052 H05Y 0.9900 .
C053 H053 0.9500 .
C053 C05J 1.412(11) .
C054 H054 1.0000 .
C054 C057 1.526(11) .
C055 H05H 0.9900 .
C055 H05K 0.9900 .
C056 H056 0.9500 .
C056 C05I 1.364(12) .
C056 C05J 1.409(12) .
C057 H05C 0.9900 .
C057 H05D 0.9900 .
C058 H9CA 0.9900 .
C058 H7DA 0.9900 .
C058 C05Z 1.545(10) .
C059 H05L 0.9900 .
C059 H05N 0.9900 .
C05A H05P 0.9500 .
C05C H05Q 0.9900 .
C05C H05R 0.9900 .
C05D H05E 0.9500 .
C05D C05I 1.419(11) .
C05E H05Z 0.9800 .
C05E H8DA 0.9800 .
C05E H9DA 0.9800 .
C05F H05F 0.9500 .
C05F C05M 1.362(10) .
C05G H05G 0.9500 .
C05G C05O 1.404(10) .
C05H H05S 0.9500 .
C05H C05L 1.387(9) .
C05I H05I 0.9500 .
C05J H05J 0.9500 .
C05K H05 0.9800 .
C05K H0EA 0.9800 .
C05K H1EA 0.9800 .
C05L H05T 0.9500 .
C05L C05U 1.379(11) .
C05M H05M 0.9500 .
C05O H05O 0.9500 .
N05P C05R 1.140(11) .
C05Q H05U 0.9500 .
C05Q C05T 1.362(10) .
C05R C05Y 1.440(13) .
C05S C05W 1.368(16) .
C05T H05V 0.9500 .
C05T C05U 1.394(12) .
C05U H05W 0.9500 .
C05V H0DA 0.9900 .
C05V H2EA 0.9900 .
C05V C05X 1.502(13) .
C05W N063 1.195(18) .
C05X H1DA 0.9900 .
C05X H3EA 0.9900 .
C05X C066 1.567(15) .
C05Z H2DA 0.9800 .
C05Z H4EA 0.9800 .
C05Z H5EA 0.9800 .
C060 N061 1.180(14) .
C060 C062 1.415(16) .
C066 H06A 0.9800 .
C066 H06B 0.9800 .
C066 H06C 0.9800 .
C2 N0AA 1.182(11) .
C2 C1 1.391(11) .
C3 C0AA 1.51(3) .
N1AA C0AA 1.24(3) .
